data_4123748
loop_
_publ_author_name
'Cao, Jing'
'London, G\'abor'
'Dumele, Oliver'
'von Wantoch Rekowski, Margarete'
'Trapp, Nils'
'Ruhlmann, Laurent'
'Boudon, Corinne'
'Stanger, Amnon'
'Diederich, Fran\,cois'

_publ_section_title
;
 The Impact of Antiaromatic Subunits in [4n+2] \p-Systems: Bispentalenes
 with [4n+2] \p-Electron Perimeters and Antiaromatic Character.
;
_journal_issue 22
_journal_name_full 'Journal of the American Chemical Society'
_journal_page_first 7178
_journal_page_last 7188
_journal_paper_doi 10.1021/jacs.5b03074
_journal_volume 137
_journal_year 2015
_chemical_formula_moiety 'C70 H66'
_chemical_formula_sum 'C70 H66'
_chemical_formula_weight 907.22
_chemical_name_systematic
;
 ?
;
_space_group_crystal_system triclinic
_space_group_IT_number 2
_space_group_name_Hall '-P 1'
_space_group_name_H-M_alt 'P -1'
_symmetry_space_group_name_Hall '-P 1'
_symmetry_space_group_name_H-M 'P -1'
_atom_sites_solution_hydrogens geom
_atom_sites_solution_primary direct
_audit_creation_date 2014-03-28
_audit_creation_method
;
Olex2 1.2
(compiled 2014.02.28 svn.r2899 for OlexSys, GUI svn.r4781)
;
_cell_angle_alpha 111.777(4)
_cell_angle_beta 90.520(5)
_cell_angle_gamma 90.037(5)
_cell_formula_units_Z 4
_cell_length_a 12.8654(8)
_cell_length_b 18.9405(10)
_cell_length_c 24.2937(14)
_cell_measurement_reflns_used 4268
_cell_measurement_temperature 100.0(2)
_cell_measurement_theta_max 53.29
_cell_measurement_theta_min 4.67
_cell_volume 5497.1(6)
_computing_cell_refinement 'Bruker SAINT'
_computing_data_collection 'Bruker APEX2'
_computing_data_reduction 'SAINT v8.34A (Bruker, 2013)'
_computing_molecular_graphics OLEX2
_computing_publication_material OLEX2
_computing_structure_refinement 'SHELXL-97 (Sheldrick, 2008)'
_computing_structure_solution 'XS (Sheldrick, 2008)'
_diffrn_ambient_temperature 100.0(2)
_diffrn_detector 'Bruker APEX2 area detector'
_diffrn_detector_area_resol_mean 8.33
_diffrn_detector_type 'CCD area detector'
_diffrn_measured_fraction_theta_full 0.671
_diffrn_measured_fraction_theta_max 0.985
_diffrn_measurement_device 'kappa-stage diffractometer'
_diffrn_measurement_device_type 'Bruker Kappa Apex2 Duo'
_diffrn_measurement_method '\w and \f scans'
_diffrn_radiation_monochromator 'double mirror optics'
_diffrn_radiation_probe x-ray
_diffrn_radiation_type CuK\a
_diffrn_radiation_wavelength 1.54178
_diffrn_reflns_av_R_equivalents 0.0760
_diffrn_reflns_av_unetI/netI 0.1141
_diffrn_reflns_laue_measured_fraction_full 0.671
_diffrn_reflns_laue_measured_fraction_max 0.985
_diffrn_reflns_limit_h_max 12
_diffrn_reflns_limit_h_min -13
_diffrn_reflns_limit_k_max 13
_diffrn_reflns_limit_k_min -19
_diffrn_reflns_limit_l_max 25
_diffrn_reflns_limit_l_min -20
_diffrn_reflns_number 26872
_diffrn_reflns_point_group_measured_fraction_full 0.671
_diffrn_reflns_point_group_measured_fraction_max 0.985
_diffrn_reflns_theta_full 67.679
_diffrn_reflns_theta_max 54.486
_diffrn_reflns_theta_min 4.670
_diffrn_source 'microfocus sealed X-ray tube'
_diffrn_source_type 'Incoatec I\ms'
_diffrn_standards_number 0
_exptl_absorpt_coefficient_mu 0.461
_exptl_absorpt_correction_T_max 0.7507
_exptl_absorpt_correction_T_min 0.5920
_exptl_absorpt_correction_type multi-scan
_exptl_absorpt_process_details
;
SADABS-2012/1 (Bruker,2012) was used for absorption correction.
wR2(int) was 0.0861 before and 0.0643 after correction.
The Ratio of minimum to maximum transmission is 0.7886.
The \l/2 correction factor is 0.0015.
;
_exptl_crystal_colour 'dull reddish brown'
_exptl_crystal_colour_lustre dull
_exptl_crystal_colour_modifier reddish
_exptl_crystal_colour_primary brown
_exptl_crystal_density_diffrn 1.096
_exptl_crystal_description plate
_exptl_crystal_F_000 1944
_exptl_crystal_size_max 0.15
_exptl_crystal_size_mid 0.08
_exptl_crystal_size_min 0.005
_refine_diff_density_max 0.513
_refine_diff_density_min -0.393
_refine_diff_density_rms 0.069
_refine_ls_extinction_method none
_refine_ls_goodness_of_fit_ref 1.139
_refine_ls_hydrogen_treatment constr
_refine_ls_matrix_type full
_refine_ls_number_parameters 1336
_refine_ls_number_reflns 12611
_refine_ls_number_restraints 1735
_refine_ls_restrained_S_all 1.092
_refine_ls_R_factor_all 0.1413
_refine_ls_R_factor_gt 0.1022
_refine_ls_shift/su_max 0.004
_refine_ls_shift/su_mean 0.000
_refine_ls_structure_factor_coef Fsqd
_refine_ls_weighting_details 'w=1/[\s^2^(Fo^2^)+(0.2000P)^2^] where P=(Fo^2^+2Fc^2^)/3'
_refine_ls_weighting_scheme calc
_refine_ls_wR_factor_gt 0.2703
_refine_ls_wR_factor_ref 0.3150
_reflns_Friedel_coverage 0.000
_reflns_number_gt 8660
_reflns_number_total 12611
_reflns_threshold_expression 'I > 2\s(I)'
_cod_data_source_file ja5b03074_si_001.cif
_cod_data_source_block 2a
_cod_depositor_comments 'Adding full bibliography for 4123748--4123750.cif.'
_cod_database_code 4123748
_shelxl_version_number 2013-4
_shelx_space_group_comment
;
The symmetry employed for this shelxl refinement is uniquely defined
by the following loop, which should always be used as a source of
symmetry information in preference to the above space-group names.
They are only intended as comments.
;
_shelx_estimated_absorpt_t_max 0.998
_shelx_estimated_absorpt_t_min 0.934
_olex2_refinement_description
;
1. Fixed Uiso
 At 1.2 times of:
  All C(H) groups
 At 1.5 times of:
  All C(H,H,H) groups
2. Restrained distances
 C66A-C65A \\sim C65A-C1F \\sim C66-C65A \\sim C65A-C1C \\sim C67-C65A \\sim
C67A-C65A
 with sigma of 0.02
 C66A-C65A \\sim C65A-C1C \\sim C67-C65A \\sim C66-C65A \\sim C65A-C1F \\sim
C67A-C65A
 with sigma of 0.02
3. Rigid bond restraints
 All non-hydrogen atoms
 with sigma for 1-2 distances of 0.01 and sigma for 1-3 distances of 0.01
4. Rigid body (RIGU) restrains
 All non-hydrogen atoms
 with sigma for 1-2 distances of 0.004 and sigma for 1-3 distances of 0.004
5. Others
 Sof(C1F)=Sof(H1FA)=Sof(H1FB)=Sof(H1FC)=Sof(C66A)=Sof(H66D)=Sof(H66E)=
 Sof(H66F)=Sof(C67A)=Sof(H67D)=Sof(H67E)=Sof(H67F)=1-FVAR(1)
 Sof(C66)=Sof(H66A)=Sof(H66B)=Sof(H66C)=Sof(C1C)=Sof(H1CA)=Sof(H1CB)=Sof(H1CC)=
 Sof(C67)=Sof(H67A)=Sof(H67B)=Sof(H67C)=FVAR(1)
 Sof(C1G)=Sof(H1GA)=Sof(H1GB)=Sof(H1GC)=Sof(C17A)=Sof(H17A)=Sof(H17B)=
 Sof(H17C)=Sof(C1H)=Sof(H1HA)=Sof(H1HB)=Sof(H1HC)=1-FVAR(2)
 Sof(C121)=Sof(H12A)=Sof(H12B)=Sof(H12C)=Sof(C1A)=Sof(H1AA)=Sof(H1AB)=
 Sof(H1AC)=Sof(C1E)=Sof(H1EA)=Sof(H1EB)=Sof(H1EC)=FVAR(2)
6.a Aromatic/amide H refined with riding coordinates:
 C4(H4), C10(H10), C16(H16), C17(H17), C18(H18), C21(H21), C23(H23), C26(H26),
 C27(H27), C28(H28), C29(H29), C30(H30), C34(H34), C36(H36), C38(H38), C45(H45),
  C46(H46), C49(H49), C51(H51), C52(H52), C54(H54), C55(H55), C56(H56),
 C57(H57), C58(H58), C60(H60), C61(H61), C62(H62), C63(H63), C64(H64), C71(H71),
  C76(H76), C78(H78), C83(H83), C84(H84), C85(H85), C86(H86), C87(H87),
 C88(H88), C94(H94), C99(H99), C100(H100), C101(H101), C102(H102), C103(H103),
 C104(H104), C105(H105), C107(H107), C109(H109), C111(H111), C120(H120),
 C122(H122), C128(H128), C130(H130), C131(H131), C132(H132), C133(H133),
 C134(H134), C135(H135), C136(H136)
6.b Fitted hexagon refined as free rotating group:
 C53(C52,C54,C55,C56,C57)
6.c Idealised Me refined as rotating group:
 C1(H1A,H1B,H1C), C19(H19A,H19B,H19C), C20(H20A,H20B,H20C), C40(H40A,H40B,
 H40C), C42(H42A,H42B,H42C), C43(H43A,H43B,H43C), C44(H44A,H44B,H44C), C66(H66A,
 H66B,H66C), C113(H11A,H11B,H11C), C114(H11D,H11E,H11F), C115(H11G,H11H,H11I),
 C117(H11J,H11K,H11L), C118(H11M,H11N,H11O), C119(H11P,H11Q,H11R), C121(H12A,
 H12B,H12C), C125(H12D,H12E,H12F), C126(H12G,H12H,H12I), C127(H12J,H12K,H12L),
 C1A(H1AA,H1AB,H1AC), C1C(H1CA,H1CB,H1CC), C1B(H1BA,H1BB,H1BC), C1D(H1DA,H1DB,
 H1DC), C1F(H1FA,H1FB,H1FC), C66A(H66D,H66E,H66F), C1E(H1EA,H1EB,H1EC),
 C1G(H1GA,H1GB,H1GC), C17A(H17A,H17B,H17C), C1H(H1HA,H1HB,H1HC), C67(H67A,H67B,
 H67C), C67A(H67D,H67E,H67F)
;
_olex2_computing_structure_refinement_long 'SHELXL-97 (Sheldrick, 2008)'
_olex2_computing_structure_solution_long 'SHELXS-97 (Sheldrick, 2008)'

loop_
_space_group_symop_operation_xyz
'x, y, z'
'-x, -y, -z'

loop_
_atom_site_label
_atom_site_type_symbol
_atom_site_fract_x
_atom_site_fract_y
_atom_site_fract_z
_atom_site_U_iso_or_equiv
_atom_site_adp_type
_atom_site_occupancy
_atom_site_site_symmetry_order
_atom_site_calc_flag
_atom_site_refinement_flags_posn
_atom_site_refinement_flags_adp
_atom_site_refinement_flags_occupancy
_atom_site_disorder_assembly
_atom_site_disorder_group
C1 C 0.6285(8) 0.0856(4) -0.2161(4) 0.081(3) Uani 1 1 d . U . . .
H1A H 0.6437 0.0608 -0.1880 0.121 Uiso 1 1 calc GR . . . .
H1B H 0.6704 0.0623 -0.2517 0.121 Uiso 1 1 calc GR . . . .
H1C H 0.5546 0.0794 -0.2269 0.121 Uiso 1 1 calc GR . . . .
C2 C 0.6549(6) 0.1702(4) -0.1874(4) 0.0618(18) Uani 1 1 d . U . . .
C3 C 0.5951(5) 0.2060(4) -0.1295(3) 0.0498(16) Uani 1 1 d . U . . .
C4 C 0.5354(5) 0.2717(3) -0.1169(3) 0.0424(15) Uani 1 1 d . U . . .
H4 H 0.5339 0.2965 -0.1445 0.051 Uiso 1 1 calc R . . . .
C5 C 0.4787(5) 0.3014(3) -0.0656(3) 0.0379(14) Uani 1 1 d . U . . .
C6 C 0.4175(5) 0.3713(3) -0.0529(3) 0.0377(13) Uani 1 1 d . U . . .
C7 C 0.4023(5) 0.4272(3) 0.0010(3) 0.0381(13) Uani 1 1 d . U . . .
C8 C 0.4203(5) 0.4506(3) 0.0641(3) 0.0394(13) Uani 1 1 d . U . . .
C9 C 0.3589(5) 0.5167(3) 0.0917(3) 0.0378(13) Uani 1 1 d . U . . .
C10 C 0.3538(5) 0.5519(4) 0.1526(3) 0.0427(14) Uani 1 1 d . U . . .
H10 H 0.3115 0.5954 0.1703 0.051 Uiso 1 1 calc R . . . .
C11 C 0.4124(5) 0.5219(3) 0.1878(3) 0.0443(14) Uani 1 1 d . U . . .
C12 C 0.4304(6) 0.5452(4) 0.2513(3) 0.0459(14) Uani 1 1 d . U . . .
C13 C 0.4067(6) 0.5980(4) 0.3050(3) 0.0506(15) Uani 1 1 d . U . . .
C14 C 0.4752(7) 0.5828(4) 0.3505(3) 0.0555(16) Uani 1 1 d . U . . .
C15 C 0.4720(8) 0.6272(4) 0.4145(4) 0.0664(18) Uani 1 1 d . U . . .
C16 C 0.5612(9) 0.6560(4) 0.4483(4) 0.072(2) Uani 1 1 d . U . . .
H16 H 0.6271 0.6462 0.4296 0.087 Uiso 1 1 calc R . . . .
C17 C 0.5563(11) 0.6983(5) 0.5082(4) 0.091(3) Uani 1 1 d . U . . .
H17 H 0.6180 0.7168 0.5308 0.110 Uiso 1 1 calc R . . . .
C18 C 0.4620(11) 0.7132(5) 0.5344(4) 0.093(3) Uani 1 1 d . U . . .
H18 H 0.4585 0.7431 0.5756 0.111 Uiso 1 1 calc R . . . .
C19 C 0.6289(7) 0.2085(4) -0.2311(4) 0.073(2) Uani 1 1 d . U . . .
H19A H 0.6636 0.1816 -0.2688 0.109 Uiso 1 1 calc GR . . . .
H19B H 0.6527 0.2615 -0.2148 0.109 Uiso 1 1 calc GR . . . .
H19C H 0.5535 0.2071 -0.2377 0.109 Uiso 1 1 calc GR . . . .
C20 C 0.7707(7) 0.1814(6) -0.1724(5) 0.088(3) Uani 1 1 d . U . . .
H20A H 0.7894 0.1552 -0.1457 0.132 Uiso 1 1 calc GR . . . .
H20B H 0.7860 0.2358 -0.1529 0.132 Uiso 1 1 calc GR . . . .
H20C H 0.8110 0.1604 -0.2089 0.132 Uiso 1 1 calc GR . . . .
C21 C 0.5995(6) 0.1729(4) -0.0869(4) 0.0549(18) Uani 1 1 d . U . . .
H21 H 0.6434 0.1303 -0.0937 0.066 Uiso 1 1 calc R . . . .
C22 C 0.5425(5) 0.1997(4) -0.0352(3) 0.0477(15) Uani 1 1 d . U . . .
C23 C 0.4806(5) 0.2638(3) -0.0251(3) 0.0402(15) Uani 1 1 d . U . . .
H23 H 0.4392 0.2823 0.0095 0.048 Uiso 1 1 calc R . . . .
C24 C 0.3596(5) 0.3932(3) -0.0990(3) 0.0375(13) Uani 1 1 d . U . . .
C25 C 0.3487(5) 0.3428(3) -0.1620(3) 0.0373(13) Uani 1 1 d . U . . .
C26 C 0.3708(5) 0.3675(4) -0.2077(3) 0.0417(15) Uani 1 1 d . U . . .
H26 H 0.3961 0.4179 -0.1981 0.050 Uiso 1 1 calc R . . . .
C27 C 0.3574(6) 0.3219(4) -0.2659(3) 0.0505(17) Uani 1 1 d . U . . .
H27 H 0.3759 0.3401 -0.2961 0.061 Uiso 1 1 calc R . . . .
C28 C 0.3168(6) 0.2489(4) -0.2812(3) 0.0504(17) Uani 1 1 d . U . . .
H28 H 0.3050 0.2175 -0.3215 0.060 Uiso 1 1 calc R . . . .
C29 C 0.2936(6) 0.2226(4) -0.2359(3) 0.0481(16) Uani 1 1 d . U . . .
H29 H 0.2678 0.1724 -0.2456 0.058 Uiso 1 1 calc R . . . .
C30 C 0.3080(5) 0.2689(3) -0.1779(3) 0.0411(15) Uani 1 1 d . U . . .
H30 H 0.2902 0.2507 -0.1476 0.049 Uiso 1 1 calc R . . . .
C31 C 0.3158(5) 0.4634(3) -0.0715(3) 0.0383(13) Uani 1 1 d . U . . .
C32 C 0.3371(5) 0.4862(3) -0.0083(3) 0.0384(13) Uani 1 1 d . U . . .
C33 C 0.3341(6) 0.6619(4) 0.3188(3) 0.0477(15) Uani 1 1 d . U . . .
C34 C 0.2348(6) 0.6513(4) 0.2940(3) 0.0521(16) Uani 1 1 d . U . . .
H34 H 0.2149 0.6021 0.2671 0.062 Uiso 1 1 calc R . . . .
C35 C 0.1638(6) 0.7103(4) 0.3072(3) 0.0542(16) Uani 1 1 d . U . . .
C36 C 0.1951(7) 0.7811(4) 0.3484(3) 0.0602(18) Uani 1 1 d . U . . .
H36 H 0.1468 0.8218 0.3596 0.072 Uiso 1 1 calc R . . . .
C37 C 0.2947(7) 0.7942(4) 0.3738(3) 0.0611(18) Uani 1 1 d . U . . .
C38 C 0.3623(7) 0.7340(4) 0.3591(3) 0.0529(16) Uani 1 1 d . U . . .
H38 H 0.4297 0.7416 0.3767 0.064 Uiso 1 1 calc R . . . .
C39 C 0.3222(10) 0.8730(5) 0.4208(4) 0.091(3) Uani 1 1 d . U . . .
C40 C 0.2848(10) 0.9359(5) 0.4049(5) 0.098(3) Uani 1 1 d . U . . .
H40A H 0.3239 0.9374 0.3709 0.147 Uiso 1 1 calc GR . . . .
H40B H 0.2948 0.9840 0.4386 0.147 Uiso 1 1 calc GR . . . .
H40C H 0.2108 0.9286 0.3945 0.147 Uiso 1 1 calc GR . . . .
C41 C 0.0546(6) 0.6944(5) 0.2784(4) 0.0644(18) Uani 1 1 d . U . . .
C42 C -0.0088(8) 0.7684(5) 0.2944(5) 0.088(3) Uani 1 1 d . U . . .
H42A H -0.0142 0.7926 0.3376 0.132 Uiso 1 1 calc GR . . . .
H42B H -0.0786 0.7565 0.2769 0.132 Uiso 1 1 calc GR . . . .
H42C H 0.0261 0.8032 0.2790 0.132 Uiso 1 1 calc GR . . . .
C43 C 0.0619(7) 0.6583(5) 0.2119(4) 0.073(2) Uani 1 1 d . U . . .
H43A H 0.1020 0.6915 0.1971 0.110 Uiso 1 1 calc GR . . . .
H43B H -0.0081 0.6509 0.1944 0.110 Uiso 1 1 calc GR . . . .
H43C H 0.0966 0.6090 0.2009 0.110 Uiso 1 1 calc GR . . . .
C44 C -0.0036(8) 0.6411(5) 0.3021(4) 0.079(2) Uani 1 1 d . U . . .
H44A H 0.0283 0.5906 0.2867 0.119 Uiso 1 1 calc GR . . . .
H44B H -0.0765 0.6371 0.2894 0.119 Uiso 1 1 calc GR . . . .
H44C H 0.0003 0.6615 0.3455 0.119 Uiso 1 1 calc GR . . . .
C45 C 0.3685(11) 0.6857(6) 0.5025(4) 0.099(3) Uani 1 1 d . U . . .
H45 H 0.3032 0.6962 0.5217 0.119 Uiso 1 1 calc R . . . .
C46 C 0.3750(8) 0.6425(4) 0.4415(4) 0.072(2) Uani 1 1 d . U . . .
H46 H 0.3136 0.6238 0.4188 0.086 Uiso 1 1 calc R . . . .
C47 C 0.5396(6) 0.5233(4) 0.3232(3) 0.0552(16) Uani 1 1 d . U . . .
C48 C 0.5147(6) 0.4961(4) 0.2594(3) 0.0496(15) Uani 1 1 d . U . . .
C49 C 0.5410(6) 0.4447(4) 0.2066(3) 0.0483(15) Uani 1 1 d . U . . .
H49 H 0.5908 0.4055 0.2000 0.058 Uiso 1 1 calc R . . . .
C50 C 0.4791(5) 0.4593(3) 0.1597(3) 0.0407(14) Uani 1 1 d . U . . .
C51 C 0.4816(5) 0.4229(3) 0.0997(3) 0.0397(14) Uani 1 1 d . U . . .
H51 H 0.5242 0.3795 0.0822 0.048 Uiso 1 1 calc R . . . .
C53 C 0.6241(4) 0.4890(3) 0.3484(2) 0.0646(18) Uani 1 1 d . U . . .
C52 C 0.6050(5) 0.4704(3) 0.3976(2) 0.087(2) Uani 1 1 d G U . . .
H52 H 0.5377 0.4774 0.4145 0.105 Uiso 1 1 calc R . . . .
C54 C 0.6845(6) 0.4414(3) 0.4221(2) 0.108(3) Uani 1 1 d G U . . .
H54 H 0.6715 0.4286 0.4557 0.130 Uiso 1 1 calc R . . . .
C55 C 0.7830(6) 0.4311(3) 0.3974(3) 0.118(3) Uani 1 1 d G U . . .
H55 H 0.8374 0.4113 0.4142 0.142 Uiso 1 1 calc R . . . .
C56 C 0.8021(5) 0.4498(3) 0.3482(3) 0.106(3) Uani 1 1 d G U . . .
H56 H 0.8694 0.4428 0.3313 0.128 Uiso 1 1 calc R . . . .
C57 C 0.7226(5) 0.4787(3) 0.3237(2) 0.079(2) Uani 1 1 d G U . . .
H57 H 0.7356 0.4915 0.2901 0.094 Uiso 1 1 calc R . . . .
C58 C 0.3115(5) 0.5376(3) 0.0451(3) 0.0394(14) Uani 1 1 d . U . . .
H58 H 0.2691 0.5808 0.0515 0.047 Uiso 1 1 calc R . . . .
C59 C 0.2514(5) 0.5081(3) -0.0968(3) 0.0408(14) Uani 1 1 d . U . . .
C60 C 0.2595(5) 0.5878(3) -0.0719(3) 0.0426(15) Uani 1 1 d . U . . .
H60 H 0.3054 0.6113 -0.0394 0.051 Uiso 1 1 calc R . . . .
C61 C 0.2004(6) 0.6324(4) -0.0947(3) 0.0465(16) Uani 1 1 d . U . . .
H61 H 0.2069 0.6862 -0.0777 0.056 Uiso 1 1 calc R . . . .
C62 C 0.1328(6) 0.5996(4) -0.1416(3) 0.0513(17) Uani 1 1 d . U . . .
H62 H 0.0927 0.6304 -0.1569 0.062 Uiso 1 1 calc R . . . .
C63 C 0.1239(6) 0.5212(4) -0.1664(3) 0.0527(18) Uani 1 1 d . U . . .
H63 H 0.0774 0.4981 -0.1987 0.063 Uiso 1 1 calc R . . . .
C64 C 0.1824(6) 0.4763(4) -0.1443(3) 0.0473(16) Uani 1 1 d . U . . .
H64 H 0.1755 0.4226 -0.1618 0.057 Uiso 1 1 calc R . . . .
C66 C 0.4569(10) 0.1786(8) 0.0500(6) 0.058(3) Uani 0.616(12) 1 d . U P A 1
H66A H 0.4587 0.2329 0.0747 0.087 Uiso 0.616(12) 1 calc GR . P A 1
H66B H 0.4603 0.1487 0.0754 0.087 Uiso 0.616(12) 1 calc GR . P A 1
H66C H 0.3922 0.1666 0.0267 0.087 Uiso 0.616(12) 1 calc GR . P A 1
C67 C 0.5383(12) 0.0703(5) -0.0288(6) 0.066(4) Uani 0.616(12) 1 d . U P A 1
H67A H 0.4746 0.0598 -0.0529 0.098 Uiso 0.616(12) 1 calc GR . P A 1
H67B H 0.5365 0.0422 -0.0021 0.098 Uiso 0.616(12) 1 calc GR . P A 1
H67C H 0.5987 0.0543 -0.0547 0.098 Uiso 0.616(12) 1 calc GR . P A 1
C69 C -0.0355(6) -0.3353(4) 0.0242(3) 0.0508(15) Uani 1 1 d . U . . .
C70 C -0.0405(5) -0.2949(3) -0.0212(3) 0.0445(15) Uani 1 1 d . U . . .
C71 C 0.0200(5) -0.2311(3) -0.0132(3) 0.0386(14) Uani 1 1 d . U . . .
H71 H 0.0658 -0.2124 0.0200 0.046 Uiso 1 1 calc R . . . .
C72 C 0.0147(5) -0.1941(3) -0.0533(3) 0.0366(14) Uani 1 1 d . U . . .
C73 C 0.0752(5) -0.1237(3) -0.0420(3) 0.0378(13) Uani 1 1 d . U . . .
C74 C 0.0969(5) -0.0678(3) 0.0114(3) 0.0364(13) Uani 1 1 d . U . . .
C75 C 0.0911(5) -0.0455(3) 0.0755(3) 0.0382(13) Uani 1 1 d . U . . .
C76 C 0.0361(5) -0.0741(3) 0.1124(3) 0.0392(14) Uani 1 1 d . U . . .
H76 H -0.0091 -0.1166 0.0961 0.047 Uiso 1 1 calc R . . . .
C77 C 0.0496(5) -0.0388(3) 0.1726(3) 0.0420(14) Uani 1 1 d . U . . .
C78 C -0.0044(6) -0.0520(4) 0.2212(3) 0.0484(16) Uani 1 1 d . U . . .
H78 H -0.0550 -0.0905 0.2165 0.058 Uiso 1 1 calc R . . . .
C79 C 0.0298(6) -0.0006(4) 0.2733(3) 0.0495(16) Uani 1 1 d . U . . .
C80 C 0.0137(7) 0.0274(4) 0.3362(3) 0.0574(17) Uani 1 1 d . U . . .
C81 C 0.0800(7) 0.0879(4) 0.3626(3) 0.0589(18) Uani 1 1 d . U . . .
C82 C 0.0927(7) 0.1359(4) 0.4259(4) 0.0649(18) Uani 1 1 d . U . . .
C83 C 0.0091(8) 0.1681(5) 0.4614(4) 0.074(2) Uani 1 1 d . U . . .
H83 H -0.0591 0.1572 0.4451 0.089 Uiso 1 1 calc R . . . .
C84 C 0.0216(9) 0.2157(5) 0.5200(4) 0.083(2) Uani 1 1 d . U . . .
H84 H -0.0373 0.2368 0.5436 0.100 Uiso 1 1 calc R . . . .
C85 C 0.1206(9) 0.2324(5) 0.5438(4) 0.087(2) Uani 1 1 d . U . . .
H85 H 0.1293 0.2662 0.5838 0.104 Uiso 1 1 calc R . . . .
C86 C 0.1409(6) -0.2444(4) -0.2727(3) 0.0539(18) Uani 1 1 d . U . . .
H86 H 0.1461 -0.2760 -0.3134 0.065 Uiso 1 1 calc R . . . .
C87 C 0.1015(6) -0.1709(4) -0.2558(3) 0.0548(18) Uani 1 1 d . U . . .
H87 H 0.0779 -0.1524 -0.2851 0.066 Uiso 1 1 calc R . . . .
C88 C 0.0968(5) -0.1258(4) -0.1974(3) 0.0442(15) Uani 1 1 d . U . . .
H88 H 0.0712 -0.0755 -0.1868 0.053 Uiso 1 1 calc R . . . .
C89 C 0.1280(5) -0.1506(3) -0.1530(3) 0.0378(13) Uani 1 1 d . U . . .
C90 C 0.1244(5) -0.1016(3) -0.0892(3) 0.0373(13) Uani 1 1 d . U . . .
C91 C 0.1724(5) -0.0328(3) -0.0629(3) 0.0381(13) Uani 1 1 d . U . . .
C92 C 0.1610(5) -0.0100(3) 0.0005(3) 0.0384(13) Uani 1 1 d . U . . .
C93 C 0.1565(5) 0.0190(3) 0.1014(3) 0.0378(13) Uani 1 1 d . U . . .
C94 C 0.1718(5) 0.0522(3) 0.1613(3) 0.0420(14) Uani 1 1 d . U . . .
H94 H 0.2174 0.0945 0.1774 0.050 Uiso 1 1 calc R . . . .
C95 C 0.1196(5) 0.0233(3) 0.1985(3) 0.0429(14) Uani 1 1 d . U . . .
C96 C 0.1113(6) 0.0474(4) 0.2628(3) 0.0465(15) Uani 1 1 d . U . . .
C97 C 0.1414(6) 0.1016(4) 0.3142(3) 0.0509(16) Uani 1 1 d . U . . .
C98 C -0.0648(7) -0.0055(4) 0.3646(4) 0.0641(19) Uani 1 1 d . U . . .
C99 C -0.0400(8) -0.0246(4) 0.4129(4) 0.071(2) Uani 1 1 d . U . . .
H99 H 0.0281 -0.0156 0.4295 0.086 Uiso 1 1 calc R . . . .
C100 C -0.1159(9) -0.0573(5) 0.4371(4) 0.083(2) Uani 1 1 d . U . . .
H100 H -0.0992 -0.0713 0.4699 0.099 Uiso 1 1 calc R . . . .
C101 C -0.2160(9) -0.0692(5) 0.4128(4) 0.086(3) Uani 1 1 d . U . . .
H101 H -0.2685 -0.0896 0.4300 0.103 Uiso 1 1 calc R . . . .
C102 C -0.2382(9) -0.0521(5) 0.3656(4) 0.083(2) Uani 1 1 d . U . . .
H102 H -0.3059 -0.0623 0.3485 0.099 Uiso 1 1 calc R . . . .
C103 C -0.1648(8) -0.0198(4) 0.3410(4) 0.074(2) Uani 1 1 d . U . . .
H103 H -0.1827 -0.0072 0.3077 0.088 Uiso 1 1 calc R . . . .
C104 C 0.1924(8) 0.1527(4) 0.4506(4) 0.0664(19) Uani 1 1 d . U . . .
H104 H 0.2510 0.1314 0.4267 0.080 Uiso 1 1 calc R . . . .
C105 C 0.2075(9) 0.2007(5) 0.5104(4) 0.079(2) Uani 1 1 d . U . . .
H105 H 0.2753 0.2111 0.5274 0.094 Uiso 1 1 calc R . . . .
C106 C 0.2122(6) 0.1659(4) 0.3237(3) 0.0485(16) Uani 1 1 d . U . . .
C107 C 0.3078(6) 0.1558(4) 0.2967(3) 0.0448(15) Uani 1 1 d . U . . .
H107 H 0.3290 0.1057 0.2730 0.054 Uiso 1 1 calc R . . . .
C108 C 0.3740(6) 0.2160(4) 0.3030(3) 0.0463(15) Uani 1 1 d . U . . .
C109 C 0.3404(6) 0.2890(4) 0.3388(3) 0.0512(17) Uani 1 1 d . U . . .
H109 H 0.3849 0.3312 0.3443 0.061 Uiso 1 1 calc R . . . .
C110 C 0.2451(6) 0.3018(4) 0.3663(3) 0.0506(16) Uani 1 1 d . U . . .
C111 C 0.1811(6) 0.2390(4) 0.3585(3) 0.0475(16) Uani 1 1 d . U . . .
H111 H 0.1154 0.2465 0.3773 0.057 Uiso 1 1 calc R . . . .
C112 C 0.2044(7) 0.3811(4) 0.4049(4) 0.0587(17) Uani 1 1 d . U . . .
C113 C 0.1765(8) 0.3850(5) 0.4658(4) 0.080(2) Uani 1 1 d . U . . .
H11A H 0.1256 0.3451 0.4626 0.119 Uiso 1 1 calc GR . . . .
H11B H 0.1465 0.4349 0.4883 0.119 Uiso 1 1 calc GR . . . .
H11C H 0.2391 0.3776 0.4862 0.119 Uiso 1 1 calc GR . . . .
C114 C 0.1069(8) 0.3985(5) 0.3740(5) 0.089(3) Uani 1 1 d . U . . .
H11D H 0.1256 0.3970 0.3346 0.134 Uiso 1 1 calc GR . . . .
H11E H 0.0806 0.4491 0.3979 0.134 Uiso 1 1 calc GR . . . .
H11F H 0.0530 0.3603 0.3702 0.134 Uiso 1 1 calc GR . . . .
C115 C 0.2853(8) 0.4441(4) 0.4115(4) 0.082(3) Uani 1 1 d . U . . .
H11G H 0.3500 0.4328 0.4281 0.123 Uiso 1 1 calc GR . . . .
H11H H 0.2584 0.4932 0.4380 0.123 Uiso 1 1 calc GR . . . .
H11I H 0.2989 0.4463 0.3725 0.123 Uiso 1 1 calc GR . . . .
C116 C 0.4773(6) 0.2020(4) 0.2701(3) 0.0567(17) Uani 1 1 d . U . . .
C117 C 0.4564(7) 0.1624(5) 0.2040(3) 0.065(2) Uani 1 1 d . U . . .
H11J H 0.4198 0.1143 0.1966 0.098 Uiso 1 1 calc GR . . . .
H11K H 0.5225 0.1523 0.1828 0.098 Uiso 1 1 calc GR . . . .
H11L H 0.4135 0.1952 0.1899 0.098 Uiso 1 1 calc GR . . . .
C118 C 0.5372(7) 0.2752(5) 0.2817(4) 0.077(2) Uani 1 1 d . U . . .
H11M H 0.4959 0.3092 0.2681 0.116 Uiso 1 1 calc GR . . . .
H11N H 0.6030 0.2637 0.2601 0.116 Uiso 1 1 calc GR . . . .
H11O H 0.5516 0.3001 0.3242 0.116 Uiso 1 1 calc GR . . . .
C119 C 0.5471(7) 0.1500(5) 0.2906(4) 0.066(2) Uani 1 1 d . U . . .
H11P H 0.5611 0.1745 0.3332 0.099 Uiso 1 1 calc GR . . . .
H11Q H 0.6129 0.1413 0.2691 0.099 Uiso 1 1 calc GR . . . .
H11R H 0.5118 0.1013 0.2825 0.099 Uiso 1 1 calc GR . . . .
C120 C 0.1967(5) 0.0402(3) 0.0531(3) 0.0411(14) Uani 1 1 d . U . . .
H120 H 0.2408 0.0824 0.0580 0.049 Uiso 1 1 calc R . . . .
C121 C -0.0252(12) -0.4286(7) -0.0174(6) 0.055(3) Uani 0.552(11) 1 d . U P B 1
H12A H -0.0886 -0.4460 -0.0414 0.083 Uiso 0.552(11) 1 calc GR . P B 1
H12B H -0.0159 -0.4573 0.0085 0.083 Uiso 0.552(11) 1 calc GR . P B 1
H12C H 0.0348 -0.4367 -0.0436 0.083 Uiso 0.552(11) 1 calc GR . P B 1
C122 C -0.1047(5) -0.3221(3) -0.0705(3) 0.0443(15) Uani 1 1 d . U . . .
H122 H -0.1466 -0.3655 -0.0760 0.053 Uiso 1 1 calc R . . . .
C123 C -0.1106(5) -0.2881(3) -0.1129(3) 0.0420(14) Uani 1 1 d . U . . .
C124 C -0.1816(6) -0.3229(4) -0.1680(3) 0.0521(16) Uani 1 1 d . U . . .
C125 C -0.1696(6) -0.2817(4) -0.2112(4) 0.059(2) Uani 1 1 d . U . . .
H12D H -0.1905 -0.2285 -0.1917 0.089 Uiso 1 1 calc GR . . . .
H12E H -0.2138 -0.3064 -0.2462 0.089 Uiso 1 1 calc GR . . . .
H12F H -0.0969 -0.2839 -0.2233 0.089 Uiso 1 1 calc GR . . . .
C126 C -0.2940(7) -0.3169(5) -0.1482(4) 0.076(2) Uani 1 1 d . U . . .
H12G H -0.3025 -0.3430 -0.1204 0.114 Uiso 1 1 calc GR . . . .
H12H H -0.3394 -0.3407 -0.1827 0.114 Uiso 1 1 calc GR . . . .
H12I H -0.3125 -0.2632 -0.1286 0.114 Uiso 1 1 calc GR . . . .
C127 C -0.1538(8) -0.4069(4) -0.2007(4) 0.076(2) Uani 1 1 d . U . . .
H12J H -0.0818 -0.4107 -0.2143 0.114 Uiso 1 1 calc GR . . . .
H12K H -0.2006 -0.4293 -0.2349 0.114 Uiso 1 1 calc GR . . . .
H12L H -0.1612 -0.4343 -0.1737 0.114 Uiso 1 1 calc GR . . . .
C128 C -0.0514(5) -0.2242(3) -0.1028(3) 0.0411(15) Uani 1 1 d . U . . .
H128 H -0.0553 -0.1994 -0.1304 0.049 Uiso 1 1 calc R . . . .
C129 C 0.2319(5) 0.0127(3) -0.0903(3) 0.0398(15) Uani 1 1 d . U . . .
C130 C 0.2242(5) 0.0924(3) -0.0658(3) 0.0418(15) Uani 1 1 d . U . . .
H130 H 0.1808 0.1164 -0.0327 0.050 Uiso 1 1 calc R . . . .
C131 C 0.2801(5) 0.1355(4) -0.0904(3) 0.0455(16) Uani 1 1 d . U . . .
H131 H 0.2743 0.1893 -0.0740 0.055 Uiso 1 1 calc R . . . .
C132 C 0.3433(6) 0.1027(4) -0.1375(3) 0.0488(17) Uani 1 1 d . U . . .
H132 H 0.3814 0.1333 -0.1536 0.059 Uiso 1 1 calc R . . . .
C133 C 0.3519(6) 0.0241(4) -0.1618(4) 0.0533(18) Uani 1 1 d . U . . .
H133 H 0.3953 0.0006 -0.1951 0.064 Uiso 1 1 calc R . . . .
C134 C 0.2964(6) -0.0202(4) -0.1373(3) 0.0478(17) Uani 1 1 d . U . . .
H134 H 0.3035 -0.0739 -0.1535 0.057 Uiso 1 1 calc R . . . .
C135 C 0.1657(5) -0.2258(3) -0.1706(3) 0.0407(15) Uani 1 1 d . U . . .
H135 H 0.1866 -0.2453 -0.1415 0.049 Uiso 1 1 calc R . . . .
C136 C 0.1723(6) -0.2705(4) -0.2293(3) 0.0485(16) Uani 1 1 d . U . . .
H136 H 0.1991 -0.3206 -0.2404 0.058 Uiso 1 1 calc R . . . .
C1A C -0.1288(11) -0.3229(9) 0.0554(7) 0.057(4) Uani 0.552(11) 1 d . U P B 1
H1AA H -0.1377 -0.2683 0.0775 0.085 Uiso 0.552(11) 1 calc GR . P B 1
H1AB H -0.1271 -0.3496 0.0831 0.085 Uiso 0.552(11) 1 calc GR . P B 1
H1AC H -0.1870 -0.3422 0.0275 0.085 Uiso 0.552(11) 1 calc GR . P B 1
C1C C 0.6530(9) 0.1727(8) 0.0367(7) 0.069(4) Uani 0.616(12) 1 d . U P A 1
H1CA H 0.7049 0.1540 0.0054 0.103 Uiso 0.616(12) 1 calc GR . P A 1
H1CB H 0.6601 0.1454 0.0638 0.103 Uiso 0.616(12) 1 calc GR . P A 1
H1CC H 0.6640 0.2272 0.0587 0.103 Uiso 0.616(12) 1 calc GR . P A 1
C1B C 0.2569(14) 0.8785(7) 0.4783(5) 0.139(4) Uani 1 1 d . U . . .
H1BA H 0.1829 0.8710 0.4679 0.209 Uiso 1 1 calc GR . . . .
H1BB H 0.2675 0.9287 0.5095 0.209 Uiso 1 1 calc GR . . . .
H1BC H 0.2806 0.8391 0.4926 0.209 Uiso 1 1 calc GR . . . .
C1D C 0.4336(12) 0.8778(7) 0.4378(7) 0.158(5) Uani 1 1 d . U . . .
H1DA H 0.4536 0.8317 0.4445 0.237 Uiso 1 1 calc GR . . . .
H1DB H 0.4452 0.9223 0.4743 0.237 Uiso 1 1 calc GR . . . .
H1DC H 0.4757 0.8826 0.4060 0.237 Uiso 1 1 calc GR . . . .
C67A C 0.6328(13) 0.1044(11) 0.0046(10) 0.063(5) Uani 0.384(12) 1 d . U P A 2
H67D H 0.6235 0.0596 -0.0319 0.094 Uiso 0.384(12) 1 calc GR . P A 2
H67E H 0.6316 0.0889 0.0388 0.094 Uiso 0.384(12) 1 calc GR . P A 2
H67F H 0.6997 0.1287 0.0036 0.094 Uiso 0.384(12) 1 calc GR . P A 2
C65A C 0.5465(5) 0.1597(4) 0.0096(3) 0.0577(17) Uani 1 1 d . U . . .
C1F C 0.5693(18) 0.2228(9) 0.0739(7) 0.063(5) Uani 0.384(12) 1 d . U P A 2
H1FA H 0.6302 0.2530 0.0722 0.095 Uiso 0.384(12) 1 calc GR . P A 2
H1FB H 0.5828 0.1979 0.1021 0.095 Uiso 0.384(12) 1 calc GR . P A 2
H1FC H 0.5089 0.2562 0.0868 0.095 Uiso 0.384(12) 1 calc GR . P A 2
C66A C 0.4401(12) 0.1337(13) 0.0215(11) 0.054(5) Uani 0.384(12) 1 d . U P A 2
H66D H 0.3908 0.1758 0.0305 0.081 Uiso 0.384(12) 1 calc GR . P A 2
H66E H 0.4450 0.1175 0.0554 0.081 Uiso 0.384(12) 1 calc GR . P A 2
H66F H 0.4160 0.0911 -0.0136 0.081 Uiso 0.384(12) 1 calc GR . P A 2
C1E C 0.0627(11) -0.3176(10) 0.0581(8) 0.055(3) Uani 0.552(11) 1 d . U P B 1
H1EA H 0.1211 -0.3260 0.0307 0.083 Uiso 0.552(11) 1 calc GR . P B 1
H1EB H 0.0701 -0.3507 0.0807 0.083 Uiso 0.552(11) 1 calc GR . P B 1
H1EC H 0.0625 -0.2644 0.0854 0.083 Uiso 0.552(11) 1 calc GR . P B 1
C1G C 0.0660(13) -0.3641(12) 0.0311(10) 0.050(4) Uani 0.448(11) 1 d . U P B 2
H1GA H 0.0891 -0.4005 -0.0072 0.076 Uiso 0.448(11) 1 calc GR . P B 2
H1GB H 0.0619 -0.3895 0.0596 0.076 Uiso 0.448(11) 1 calc GR . P B 2
H1GC H 0.1157 -0.3218 0.0457 0.076 Uiso 0.448(11) 1 calc GR . P B 2
C17A C -0.0523(13) -0.2650(8) 0.0935(7) 0.051(4) Uani 0.448(11) 1 d . U P B 2
H17A H 0.0076 -0.2304 0.1033 0.077 Uiso 0.448(11) 1 calc GR . P B 2
H17B H -0.0584 -0.2884 0.1232 0.077 Uiso 0.448(11) 1 calc GR . P B 2
H17C H -0.1157 -0.2365 0.0933 0.077 Uiso 0.448(11) 1 calc GR . P B 2
C1H C -0.1230(13) -0.3870(10) 0.0204(9) 0.056(4) Uani 0.448(11) 1 d . U P B 2
H1HA H -0.1880 -0.3581 0.0285 0.085 Uiso 0.448(11) 1 calc GR . P B 2
H1HB H -0.1129 -0.4107 0.0497 0.085 Uiso 0.448(11) 1 calc GR . P B 2
H1HC H -0.1263 -0.4264 -0.0195 0.085 Uiso 0.448(11) 1 calc GR . P B 2

loop_
_atom_site_aniso_label
_atom_site_aniso_U_11
_atom_site_aniso_U_22
_atom_site_aniso_U_33
_atom_site_aniso_U_23
_atom_site_aniso_U_13
_atom_site_aniso_U_12
C1 0.095(6) 0.042(3) 0.106(6) 0.026(4) 0.031(5) 0.013(4)
C2 0.054(4) 0.041(3) 0.098(4) 0.034(3) 0.030(3) 0.015(3)
C3 0.037(4) 0.034(3) 0.084(4) 0.027(3) 0.008(3) 0.002(3)
C4 0.038(4) 0.026(3) 0.068(4) 0.024(3) 0.007(3) 0.001(2)
C5 0.033(3) 0.024(3) 0.061(3) 0.020(3) -0.001(3) -0.002(2)
C6 0.031(3) 0.029(3) 0.061(3) 0.025(2) 0.007(3) 0.001(2)
C7 0.028(3) 0.033(3) 0.058(3) 0.022(2) 0.003(2) 0.000(2)
C8 0.028(3) 0.035(3) 0.059(3) 0.022(2) 0.003(2) -0.001(2)
C9 0.028(3) 0.032(3) 0.055(3) 0.019(2) -0.001(3) -0.005(2)
C10 0.038(4) 0.033(3) 0.060(3) 0.020(3) 0.000(3) -0.004(3)
C11 0.044(4) 0.034(3) 0.058(3) 0.020(3) -0.002(3) -0.007(3)
C12 0.049(4) 0.037(3) 0.056(3) 0.022(2) -0.002(3) -0.012(3)
C13 0.056(4) 0.044(3) 0.056(3) 0.024(3) 0.002(3) -0.009(3)
C14 0.076(4) 0.040(3) 0.057(3) 0.027(3) -0.008(3) -0.012(3)
C15 0.098(5) 0.049(4) 0.061(3) 0.031(3) -0.007(3) -0.009(4)
C16 0.110(5) 0.051(4) 0.059(4) 0.024(3) -0.016(4) -0.008(4)
C17 0.145(7) 0.069(5) 0.063(4) 0.028(4) -0.007(4) -0.007(5)
C18 0.155(7) 0.062(5) 0.062(5) 0.023(4) 0.002(4) -0.001(5)
C19 0.081(6) 0.050(4) 0.094(5) 0.032(4) 0.033(4) 0.022(4)
C20 0.053(4) 0.095(6) 0.119(7) 0.043(6) 0.029(4) 0.019(4)
C21 0.047(4) 0.035(3) 0.092(4) 0.034(3) 0.011(3) 0.010(3)
C22 0.037(4) 0.035(3) 0.080(4) 0.032(3) 0.000(3) 0.006(3)
C23 0.027(3) 0.033(3) 0.066(4) 0.026(3) -0.004(3) 0.001(2)
C24 0.031(3) 0.030(3) 0.060(3) 0.028(2) 0.009(2) 0.006(2)
C25 0.029(3) 0.031(3) 0.060(3) 0.025(2) 0.010(3) 0.010(2)
C26 0.042(4) 0.033(3) 0.058(3) 0.025(3) 0.005(3) 0.001(3)
C27 0.056(5) 0.045(3) 0.057(3) 0.027(3) 0.009(3) 0.001(3)
C28 0.051(5) 0.044(3) 0.056(4) 0.018(3) 0.000(3) -0.002(3)
C29 0.052(4) 0.033(3) 0.063(3) 0.022(3) 0.006(3) 0.007(3)
C30 0.037(4) 0.034(3) 0.060(3) 0.026(3) 0.010(3) 0.004(3)
C31 0.031(3) 0.031(3) 0.060(3) 0.023(2) 0.007(3) 0.002(2)
C32 0.030(3) 0.029(3) 0.061(3) 0.023(2) 0.004(3) -0.002(2)
C33 0.057(4) 0.045(3) 0.043(4) 0.018(3) 0.002(3) -0.008(2)
C34 0.052(3) 0.051(3) 0.054(4) 0.020(3) 0.007(3) -0.009(3)
C35 0.053(3) 0.059(3) 0.053(4) 0.022(3) 0.010(3) -0.005(3)
C36 0.065(4) 0.054(3) 0.059(4) 0.017(3) 0.005(3) 0.000(3)
C37 0.069(4) 0.051(3) 0.061(4) 0.017(3) -0.002(3) -0.004(3)
C38 0.065(4) 0.044(3) 0.050(4) 0.018(3) 0.000(3) -0.009(3)
C39 0.121(7) 0.051(4) 0.081(5) 0.002(4) -0.027(4) -0.003(4)
C40 0.113(8) 0.054(4) 0.116(7) 0.021(5) -0.018(6) -0.018(5)
C41 0.050(4) 0.067(4) 0.073(4) 0.023(4) 0.008(3) -0.003(3)
C42 0.057(5) 0.080(5) 0.118(7) 0.026(5) -0.005(5) 0.001(4)
C43 0.052(5) 0.097(6) 0.072(4) 0.033(4) -0.001(4) -0.013(4)
C44 0.066(5) 0.079(5) 0.081(6) 0.017(5) 0.023(5) -0.012(4)
C45 0.149(7) 0.084(6) 0.071(4) 0.036(4) 0.009(4) -0.005(5)
C46 0.108(5) 0.055(4) 0.063(4) 0.033(4) 0.003(3) -0.005(4)
C47 0.071(4) 0.037(3) 0.064(3) 0.027(3) -0.012(3) -0.011(3)
C48 0.055(4) 0.038(3) 0.061(3) 0.024(3) -0.008(3) -0.013(3)
C49 0.052(4) 0.033(3) 0.065(3) 0.024(3) -0.008(3) -0.009(3)
C50 0.037(4) 0.032(3) 0.058(3) 0.023(2) -0.005(3) -0.007(2)
C51 0.030(3) 0.029(3) 0.062(3) 0.019(3) -0.006(3) -0.005(3)
C53 0.098(5) 0.030(3) 0.062(4) 0.012(3) -0.031(3) -0.008(3)
C52 0.152(7) 0.046(4) 0.068(5) 0.026(4) -0.032(4) -0.011(5)
C54 0.188(8) 0.046(5) 0.082(6) 0.015(5) -0.056(5) 0.010(6)
C55 0.183(8) 0.055(5) 0.094(6) 0.004(5) -0.054(6) 0.028(6)
C56 0.134(6) 0.064(6) 0.098(6) 0.003(5) -0.046(5) 0.039(5)
C57 0.094(5) 0.052(4) 0.080(5) 0.013(4) -0.022(4) 0.017(4)
C58 0.033(4) 0.031(3) 0.059(3) 0.023(3) 0.002(3) 0.000(2)
C59 0.043(4) 0.026(3) 0.060(4) 0.024(3) 0.007(3) 0.003(2)
C60 0.047(4) 0.028(3) 0.061(4) 0.025(3) 0.012(3) 0.003(3)
C61 0.053(4) 0.029(3) 0.066(4) 0.027(3) 0.012(3) 0.007(3)
C62 0.054(4) 0.037(3) 0.071(4) 0.031(3) 0.007(3) 0.008(3)
C63 0.055(4) 0.035(3) 0.075(4) 0.028(3) -0.007(3) 0.007(3)
C64 0.050(4) 0.027(3) 0.068(4) 0.022(3) -0.001(3) 0.004(3)
C66 0.056(6) 0.054(7) 0.079(7) 0.043(6) -0.010(5) 0.001(5)
C67 0.082(9) 0.041(4) 0.089(7) 0.042(4) -0.003(6) 0.000(4)
C69 0.040(3) 0.045(3) 0.085(4) 0.044(3) 0.002(3) -0.002(3)
C70 0.041(4) 0.029(3) 0.071(4) 0.028(3) 0.001(3) 0.002(3)
C71 0.035(4) 0.028(3) 0.059(4) 0.022(3) 0.004(3) 0.004(2)
C72 0.032(3) 0.023(3) 0.056(3) 0.016(3) 0.006(3) 0.004(2)
C73 0.031(3) 0.026(3) 0.061(3) 0.022(2) -0.002(3) 0.002(2)
C74 0.026(3) 0.023(3) 0.063(3) 0.019(2) 0.003(2) 0.006(2)
C75 0.028(3) 0.024(3) 0.066(3) 0.020(2) 0.003(3) 0.005(2)
C76 0.029(3) 0.025(3) 0.067(3) 0.021(3) 0.007(3) 0.005(2)
C77 0.035(4) 0.031(3) 0.063(3) 0.021(3) 0.011(3) 0.011(2)
C78 0.046(4) 0.035(3) 0.068(3) 0.023(3) 0.013(3) 0.007(3)
C79 0.054(4) 0.030(3) 0.067(3) 0.021(3) 0.011(3) 0.005(3)
C80 0.071(4) 0.031(3) 0.070(3) 0.018(3) 0.019(3) 0.000(3)
C81 0.073(5) 0.039(3) 0.063(3) 0.017(3) 0.017(3) -0.001(3)
C82 0.082(4) 0.047(4) 0.065(3) 0.020(3) 0.022(3) -0.009(3)
C83 0.090(5) 0.057(4) 0.070(4) 0.016(3) 0.027(4) -0.010(4)
C84 0.107(6) 0.061(5) 0.071(4) 0.011(4) 0.028(4) -0.021(4)
C85 0.115(6) 0.064(5) 0.069(5) 0.008(4) 0.023(4) -0.024(4)
C86 0.058(5) 0.045(3) 0.060(4) 0.021(3) 0.009(3) 0.007(3)
C87 0.058(5) 0.048(3) 0.062(3) 0.025(3) -0.003(3) 0.006(3)
C88 0.043(4) 0.036(3) 0.061(3) 0.027(3) -0.002(3) 0.004(3)
C89 0.026(3) 0.033(3) 0.062(3) 0.027(2) 0.000(3) -0.004(2)
C90 0.030(3) 0.027(3) 0.064(3) 0.026(2) 0.000(3) 0.001(2)
C91 0.031(3) 0.027(3) 0.065(3) 0.027(2) -0.004(3) 0.000(2)
C92 0.034(4) 0.024(3) 0.063(3) 0.022(2) -0.004(3) 0.001(2)
C93 0.032(3) 0.024(3) 0.063(3) 0.022(2) 0.004(3) 0.004(2)
C94 0.034(4) 0.028(3) 0.064(3) 0.017(3) 0.006(3) 0.003(3)
C95 0.039(4) 0.029(3) 0.063(3) 0.020(3) 0.006(3) 0.007(2)
C96 0.046(4) 0.033(3) 0.062(3) 0.018(2) 0.009(3) 0.006(3)
C97 0.059(4) 0.035(3) 0.060(3) 0.018(3) 0.010(3) 0.002(3)
C98 0.085(4) 0.039(4) 0.059(4) 0.007(3) 0.023(3) -0.010(3)
C99 0.104(5) 0.043(4) 0.063(4) 0.014(4) 0.017(4) -0.012(4)
C100 0.121(6) 0.052(5) 0.072(5) 0.020(4) 0.016(4) -0.027(5)
C101 0.113(6) 0.069(5) 0.069(5) 0.017(4) 0.022(4) -0.038(5)
C102 0.102(6) 0.065(5) 0.066(5) 0.007(4) 0.020(4) -0.032(5)
C103 0.085(5) 0.057(5) 0.072(5) 0.015(4) 0.020(4) -0.017(4)
C104 0.087(5) 0.052(4) 0.064(4) 0.026(3) 0.015(3) -0.009(4)
C105 0.108(6) 0.060(5) 0.068(4) 0.023(4) 0.013(4) -0.019(4)
C106 0.056(4) 0.034(3) 0.058(4) 0.020(3) 0.007(3) 0.005(2)
C107 0.051(3) 0.036(3) 0.047(4) 0.014(3) 0.005(3) 0.003(3)
C108 0.048(3) 0.040(3) 0.056(4) 0.024(3) -0.003(3) 0.004(2)
C109 0.053(4) 0.041(3) 0.064(4) 0.026(3) 0.002(3) -0.001(3)
C110 0.056(4) 0.035(3) 0.064(4) 0.022(3) 0.002(3) 0.005(2)
C111 0.052(4) 0.038(3) 0.055(4) 0.020(3) 0.007(3) 0.002(3)
C112 0.067(4) 0.034(3) 0.076(4) 0.020(3) 0.009(3) 0.006(3)
C113 0.102(7) 0.049(4) 0.082(4) 0.017(4) 0.021(4) 0.004(4)
C114 0.092(6) 0.050(5) 0.111(6) 0.013(5) -0.004(5) 0.030(4)
C115 0.093(6) 0.044(4) 0.105(7) 0.022(4) 0.015(5) -0.005(4)
C116 0.048(4) 0.056(4) 0.071(4) 0.029(3) 0.004(3) 0.002(3)
C117 0.054(5) 0.083(5) 0.064(4) 0.033(4) 0.010(3) 0.009(4)
C118 0.057(5) 0.066(4) 0.104(6) 0.026(4) 0.014(5) -0.005(4)
C119 0.054(5) 0.066(4) 0.074(5) 0.021(4) -0.003(4) 0.012(4)
C120 0.037(4) 0.025(3) 0.064(3) 0.021(3) -0.001(3) 0.000(3)
C121 0.070(9) 0.039(4) 0.077(7) 0.043(4) -0.005(6) 0.000(4)
C122 0.041(4) 0.025(3) 0.073(4) 0.025(3) 0.000(3) -0.002(3)
C123 0.035(3) 0.026(3) 0.070(3) 0.024(3) 0.000(3) -0.001(2)
C124 0.049(4) 0.035(3) 0.077(4) 0.027(3) -0.010(3) -0.008(3)
C125 0.062(5) 0.046(4) 0.077(5) 0.031(4) -0.015(4) -0.013(4)
C126 0.047(4) 0.094(6) 0.100(6) 0.052(5) -0.013(4) -0.012(4)
C127 0.094(6) 0.040(3) 0.092(5) 0.023(3) -0.027(5) -0.002(4)
C128 0.042(4) 0.027(3) 0.059(4) 0.022(3) 0.002(3) -0.001(2)
C129 0.034(4) 0.028(3) 0.065(4) 0.026(3) -0.003(3) -0.001(2)
C130 0.036(4) 0.031(3) 0.065(4) 0.025(3) -0.008(3) -0.006(2)
C131 0.040(4) 0.032(3) 0.073(4) 0.029(3) -0.006(3) -0.002(3)
C132 0.045(4) 0.038(3) 0.073(4) 0.032(3) 0.001(3) -0.004(3)
C133 0.051(4) 0.037(3) 0.080(5) 0.031(3) 0.012(4) -0.001(3)
C134 0.045(4) 0.028(3) 0.073(4) 0.022(3) 0.007(3) -0.002(3)
C135 0.038(4) 0.030(3) 0.061(3) 0.025(3) 0.004(3) 0.000(3)
C136 0.047(4) 0.036(3) 0.065(3) 0.022(3) 0.004(3) -0.002(3)
C1A 0.045(5) 0.065(8) 0.078(8) 0.047(7) 0.002(5) -0.001(5)
C1C 0.056(5) 0.060(8) 0.103(9) 0.045(7) -0.016(5) 0.004(5)
C1B 0.225(12) 0.083(7) 0.086(6) 0.003(5) 0.002(7) -0.010(8)
C1D 0.136(7) 0.076(7) 0.206(12) -0.011(8) -0.072(6) -0.011(6)
C67A 0.047(8) 0.061(9) 0.104(12) 0.057(8) -0.001(8) 0.008(7)
C65A 0.047(4) 0.048(3) 0.096(4) 0.048(3) -0.005(3) 0.003(3)
C1F 0.063(11) 0.058(7) 0.092(6) 0.054(5) -0.005(6) 0.002(6)
C66A 0.048(6) 0.047(10) 0.085(12) 0.046(9) 0.003(6) 0.008(6)
C1E 0.045(5) 0.060(8) 0.075(9) 0.043(7) 0.001(5) -0.003(6)
C1G 0.040(5) 0.051(9) 0.074(11) 0.040(8) 0.007(6) 0.005(5)
C17A 0.048(9) 0.047(6) 0.077(6) 0.043(5) 0.007(6) 0.006(5)
C1H 0.043(7) 0.049(8) 0.093(11) 0.045(7) 0.001(7) -0.003(6)

loop_
_atom_type_symbol
_atom_type_description
_atom_type_scat_dispersion_real
_atom_type_scat_dispersion_imag
_atom_type_scat_source
C C 0.0181 0.0091 'International Tables Vol C Tables 4.2.6.8 and 6.1.1.4'
H H 0.0000 0.0000 'International Tables Vol C Tables 4.2.6.8 and 6.1.1.4'

loop_
_geom_angle_atom_site_label_1
_geom_angle_atom_site_label_2
_geom_angle_atom_site_label_3
_geom_angle
H1A C1 H1B 109.5
H1A C1 H1C 109.5
H1B C1 H1C 109.5
C2 C1 H1A 109.5
C2 C1 H1B 109.5
C2 C1 H1C 109.5
C1 C2 C3 109.8(6)
C19 C2 C1 109.0(8)
C19 C2 C3 111.6(6)
C20 C2 C1 110.4(7)
C20 C2 C3 107.6(7)
C20 C2 C19 108.4(7)
C4 C3 C2 122.4(6)
C21 C3 C2 119.8(6)
C21 C3 C4 117.7(7)
C3 C4 H4 119.2
C5 C4 C3 121.7(6)
C5 C4 H4 119.2
C4 C5 C6 120.7(5)
C4 C5 C23 118.8(6)
C23 C5 C6 120.5(6)
C5 C6 C24 125.1(6)
C7 C6 C5 127.0(6)
C7 C6 C24 107.9(5)
C6 C7 C8 145.2(6)
C6 C7 C32 107.5(6)
C8 C7 C32 107.2(6)
C9 C8 C7 106.6(5)
C51 C8 C7 134.4(6)
C51 C8 C9 119.1(6)
C8 C9 C58 108.0(6)
C10 C9 C8 121.7(6)
C10 C9 C58 130.2(6)
C9 C10 H10 120.7
C9 C10 C11 118.6(6)
C11 C10 H10 120.7
C10 C11 C12 133.9(6)
C10 C11 C50 119.0(6)
C50 C11 C12 106.8(6)
C11 C12 C48 106.9(6)
C13 C12 C11 144.2(7)
C13 C12 C48 108.6(6)
C12 C13 C14 107.2(6)
C12 C13 C33 128.4(7)
C33 C13 C14 124.3(7)
C15 C14 C13 124.1(7)
C47 C14 C13 110.1(6)
C47 C14 C15 125.8(7)
C16 C15 C14 122.6(9)
C16 C15 C46 119.4(8)
C46 C15 C14 118.0(8)
C15 C16 H16 119.2
C17 C16 C15 121.6(10)
C17 C16 H16 119.2
C16 C17 H17 120.5
C18 C17 C16 119.0(11)
C18 C17 H17 120.5
C17 C18 H18 118.9
C17 C18 C45 122.1(10)
C45 C18 H18 118.9
C2 C19 H19A 109.5
C2 C19 H19B 109.5
C2 C19 H19C 109.5
H19A C19 H19B 109.5
H19A C19 H19C 109.5
H19B C19 H19C 109.5
C2 C20 H20A 109.5
C2 C20 H20B 109.5
C2 C20 H20C 109.5
H20A C20 H20B 109.5
H20A C20 H20C 109.5
H20B C20 H20C 109.5
C3 C21 H21 118.7
C22 C21 C3 122.7(6)
C22 C21 H21 118.7
C21 C22 C23 118.1(6)
C21 C22 C65A 121.0(6)
C23 C22 C65A 120.9(6)
C5 C23 H23 119.6
C22 C23 C5 120.9(6)
C22 C23 H23 119.6
C25 C24 C6 123.9(5)
C31 C24 C6 108.8(6)
C31 C24 C25 127.2(6)
C26 C25 C24 122.1(5)
C26 C25 C30 117.2(6)
C30 C25 C24 120.6(5)
C25 C26 H26 118.9
C27 C26 C25 122.2(6)
C27 C26 H26 118.9
C26 C27 H27 119.9
C26 C27 C28 120.2(6)
C28 C27 H27 119.9
C27 C28 H28 120.6
C27 C28 C29 118.7(7)
C29 C28 H28 120.6
C28 C29 H29 119.9
C30 C29 C28 120.3(6)
C30 C29 H29 119.9
C25 C30 H30 119.3
C29 C30 C25 121.4(6)
C29 C30 H30 119.3
C24 C31 C32 107.1(5)
C24 C31 C59 129.4(6)
C32 C31 C59 123.3(6)
C31 C32 C7 108.4(6)
C58 C32 C7 108.2(6)
C58 C32 C31 142.9(6)
C34 C33 C13 120.8(6)
C34 C33 C38 118.7(7)
C38 C33 C13 120.4(7)
C33 C34 H34 119.0
C33 C34 C35 122.0(7)
C35 C34 H34 119.0
C34 C35 C36 117.1(7)
C34 C35 C41 119.3(7)
C36 C35 C41 123.6(7)
C35 C36 H36 118.8
C35 C36 C37 122.5(8)
C37 C36 H36 118.8
C36 C37 C39 119.5(8)
C38 C37 C36 118.1(7)
C38 C37 C39 122.2(8)
C33 C38 H38 119.3
C37 C38 C33 121.5(8)
C37 C38 H38 119.3
C37 C39 C1B 104.9(8)
C40 C39 C37 113.1(8)
C40 C39 C1B 105.1(10)
C40 C39 C1D 114.7(10)
C1D C39 C37 111.3(9)
C1D C39 C1B 106.9(11)
C39 C40 H40A 109.5
C39 C40 H40B 109.5
C39 C40 H40C 109.5
H40A C40 H40B 109.5
H40A C40 H40C 109.5
H40B C40 H40C 109.5
C35 C41 C42 111.2(7)
C43 C41 C35 110.8(7)
C43 C41 C42 108.5(8)
C43 C41 C44 109.8(7)
C44 C41 C35 108.6(7)
C44 C41 C42 107.8(7)
C41 C42 H42A 109.5
C41 C42 H42B 109.5
C41 C42 H42C 109.5
H42A C42 H42B 109.5
H42A C42 H42C 109.5
H42B C42 H42C 109.5
C41 C43 H43A 109.5
C41 C43 H43B 109.5
C41 C43 H43C 109.5
H43A C43 H43B 109.5
H43A C43 H43C 109.5
H43B C43 H43C 109.5
C41 C44 H44A 109.5
C41 C44 H44B 109.5
C41 C44 H44C 109.5
H44A C44 H44B 109.5
H44A C44 H44C 109.5
H44B C44 H44C 109.5
C18 C45 H45 120.9
C46 C45 C18 118.1(11)
C46 C45 H45 120.9
C15 C46 C45 119.8(10)
C15 C46 H46 120.1
C45 C46 H46 120.1
C14 C47 C48 106.8(6)
C14 C47 C53 130.3(7)
C48 C47 C53 122.8(7)
C47 C48 C12 107.3(6)
C49 C48 C12 109.5(6)
C49 C48 C47 143.2(7)
C48 C49 H49 125.7
C48 C49 C50 108.6(6)
C50 C49 H49 125.7
C11 C50 C49 108.1(6)
C51 C50 C11 122.3(6)
C51 C50 C49 129.5(6)
C8 C51 H51 120.5
C50 C51 C8 119.0(6)
C50 C51 H51 120.5
C52 C53 C47 120.3(5)
C52 C53 C57 120.0
C57 C53 C47 119.7(5)
C53 C52 H52 120.0
C53 C52 C54 120.0
C54 C52 H52 120.0
C52 C54 H54 120.0
C52 C54 C55 120.0
C55 C54 H54 120.0
C54 C55 H55 120.0
C56 C55 C54 120.0
C56 C55 H55 120.0
C55 C56 H56 120.0
C55 C56 C57 120.0
C57 C56 H56 120.0
C53 C57 H57 120.0
C56 C57 C53 120.0
C56 C57 H57 120.0
C9 C58 H58 125.1
C32 C58 C9 109.7(5)
C32 C58 H58 125.1
C60 C59 C31 118.3(6)
C64 C59 C31 123.9(5)
C64 C59 C60 117.7(6)
C59 C60 H60 119.8
C61 C60 C59 120.3(7)
C61 C60 H60 119.8
C60 C61 H61 119.6
C62 C61 C60 120.8(6)
C62 C61 H61 119.6
C61 C62 H62 120.3
C61 C62 C63 119.4(6)
C63 C62 H62 120.3
C62 C63 H63 119.8
C64 C63 C62 120.3(7)
C64 C63 H63 119.8
C59 C64 H64 119.3
C63 C64 C59 121.4(6)
C63 C64 H64 119.3
H66A C66 H66B 109.5
H66A C66 H66C 109.5
H66B C66 H66C 109.5
C65A C66 H66A 109.5
C65A C66 H66B 109.5
C65A C66 H66C 109.5
H67A C67 H67B 109.5
H67A C67 H67C 109.5
H67B C67 H67C 109.5
C65A C67 H67A 109.5
C65A C67 H67B 109.5
C65A C67 H67C 109.5
C70 C69 C121 105.0(6)
C70 C69 C17A 106.4(6)
C1A C69 C70 109.0(7)
C1A C69 C121 109.0(9)
C1A C69 C1E 118.4(11)
C1E C69 C70 110.9(7)
C1E C69 C121 103.5(10)
C1G C69 C70 114.8(9)
C1G C69 C17A 101.2(11)
C1G C69 C1H 115.1(11)
C1H C69 C70 114.8(8)
C1H C69 C17A 102.2(11)
C71 C70 C69 120.8(6)
C122 C70 C69 120.8(6)
C122 C70 C71 118.4(6)
C70 C71 H71 119.5
C70 C71 C72 121.0(7)
C72 C71 H71 119.5
C71 C72 C73 120.0(6)
C71 C72 C128 118.4(5)
C128 C72 C73 121.6(5)
C72 C73 C90 124.8(6)
C74 C73 C72 127.5(6)
C74 C73 C90 107.7(5)
C73 C74 C75 145.0(5)
C73 C74 C92 107.9(6)
C75 C74 C92 106.7(5)
C76 C75 C74 133.4(6)
C76 C75 C93 119.3(6)
C93 C75 C74 107.3(5)
C75 C76 H76 120.9
C77 C76 C75 118.1(6)
C77 C76 H76 120.9
C76 C77 C78 129.6(6)
C76 C77 C95 122.6(6)
C95 C77 C78 107.7(6)
C77 C78 H78 125.6
C79 C78 C77 108.8(6)
C79 C78 H78 125.6
C78 C79 C80 143.4(7)
C78 C79 C96 110.0(6)
C80 C79 C96 106.6(6)
C79 C80 C98 123.1(7)
C81 C80 C79 108.4(6)
C81 C80 C98 128.5(7)
C80 C81 C82 129.3(7)
C80 C81 C97 108.3(7)
C82 C81 C97 122.4(6)
C83 C82 C81 122.0(9)
C83 C82 C104 118.2(8)
C104 C82 C81 119.7(8)
C82 C83 H83 119.0
C82 C83 C84 121.9(10)
C84 C83 H83 119.0
C83 C84 H84 120.3
C85 C84 C83 119.4(10)
C85 C84 H84 120.3
C84 C85 H85 119.4
C84 C85 C105 121.2(9)
C105 C85 H85 119.4
C87 C86 H86 120.6
C136 C86 H86 120.6
C136 C86 C87 118.8(7)
C86 C87 H87 120.0
C88 C87 C86 120.0(6)
C88 C87 H87 120.0
C87 C88 H88 118.9
C87 C88 C89 122.3(6)
C89 C88 H88 118.9
C88 C89 C90 122.8(5)
C88 C89 C135 117.2(6)
C135 C89 C90 120.0(5)
C89 C90 C73 124.8(5)
C91 C90 C73 108.8(6)
C91 C90 C89 126.1(5)
C90 C91 C92 107.7(5)
C90 C91 C129 129.4(6)
C92 C91 C129 122.8(6)
C91 C92 C74 107.8(6)
C120 C92 C74 109.0(6)
C120 C92 C91 142.7(6)
C75 C93 C120 107.6(6)
C94 C93 C75 122.1(5)
C94 C93 C120 130.3(5)
C93 C94 H94 120.4
C93 C94 C95 119.3(6)
C95 C94 H94 120.4
C77 C95 C96 107.4(5)
C94 C95 C77 118.5(6)
C94 C95 C96 133.8(6)
C95 C96 C79 106.1(6)
C97 C96 C79 110.3(6)
C97 C96 C95 143.0(6)
C96 C97 C81 106.3(6)
C96 C97 C106 128.6(6)
C106 C97 C81 125.0(7)
C99 C98 C80 121.8(9)
C99 C98 C103 119.0(7)
C103 C98 C80 119.2(8)
C98 C99 H99 120.2
C98 C99 C100 119.7(10)
C100 C99 H99 120.2
C99 C100 H100 120.2
C101 C100 C99 119.5(9)
C101 C100 H100 120.2
C100 C101 H101 119.9
C102 C101 C100 120.1(8)
C102 C101 H101 119.9
C101 C102 H102 119.4
C101 C102 C103 121.3(11)
C103 C102 H102 119.4
C98 C103 H103 119.8
C102 C103 C98 120.3(9)
C102 C103 H103 119.8
C82 C104 H104 119.4
C82 C104 C105 121.1(9)
C105 C104 H104 119.4
C85 C105 C104 118.2(10)
C85 C105 H105 120.9
C104 C105 H105 120.9
C107 C106 C97 121.2(6)
C107 C106 C111 119.0(6)
C111 C106 C97 119.7(7)
C106 C107 H107 118.9
C106 C107 C108 122.3(6)
C108 C107 H107 118.9
C107 C108 C109 117.2(7)
C107 C108 C116 120.2(6)
C109 C108 C116 122.6(6)
C108 C109 H109 118.8
C110 C109 C108 122.4(6)
C110 C109 H109 118.8
C109 C110 C111 118.2(6)
C109 C110 C112 124.0(6)
C111 C110 C112 117.8(7)
C106 C111 C110 121.0(7)
C106 C111 H111 119.5
C110 C111 H111 119.5
C110 C112 C114 108.5(7)
C110 C112 C115 111.8(7)
C113 C112 C110 111.5(6)
C113 C112 C114 109.6(8)
C113 C112 C115 108.1(7)
C115 C112 C114 107.3(6)
C112 C113 H11A 109.5
C112 C113 H11B 109.5
C112 C113 H11C 109.5
H11A C113 H11B 109.5
H11A C113 H11C 109.5
H11B C113 H11C 109.5
C112 C114 H11D 109.5
C112 C114 H11E 109.5
C112 C114 H11F 109.5
H11D C114 H11E 109.5
H11D C114 H11F 109.5
H11E C114 H11F 109.5
C112 C115 H11G 109.5
C112 C115 H11H 109.5
C112 C115 H11I 109.5
H11G C115 H11H 109.5
H11G C115 H11I 109.5
H11H C115 H11I 109.5
C108 C116 C119 110.2(6)
C117 C116 C108 109.2(6)
C117 C116 C119 108.3(6)
C118 C116 C108 112.1(7)
C118 C116 C117 109.8(7)
C118 C116 C119 107.2(7)
C116 C117 H11J 109.5
C116 C117 H11K 109.5
C116 C117 H11L 109.5
H11J C117 H11K 109.5
H11J C117 H11L 109.5
H11K C117 H11L 109.5
C116 C118 H11M 109.5
C116 C118 H11N 109.5
C116 C118 H11O 109.5
H11M C118 H11N 109.5
H11M C118 H11O 109.5
H11N C118 H11O 109.5
C116 C119 H11P 109.5
C116 C119 H11Q 109.5
C116 C119 H11R 109.5
H11P C119 H11Q 109.5
H11P C119 H11R 109.5
H11Q C119 H11R 109.5
C92 C120 C93 109.3(5)
C92 C120 H120 125.4
C93 C120 H120 125.4
C69 C121 H12A 109.5
C69 C121 H12B 109.5
C69 C121 H12C 109.5
H12A C121 H12B 109.5
H12A C121 H12C 109.5
H12B C121 H12C 109.5
C70 C122 H122 118.7
C70 C122 C123 122.6(6)
C123 C122 H122 118.7
C122 C123 C124 119.9(5)
C128 C123 C122 117.3(6)
C128 C123 C124 122.8(6)
C125 C124 C123 111.6(5)
C125 C124 C127 108.2(7)
C126 C124 C123 109.0(7)
C126 C124 C125 108.8(6)
C126 C124 C127 109.5(7)
C127 C124 C123 109.7(6)
C124 C125 H12D 109.5
C124 C125 H12E 109.5
C124 C125 H12F 109.5
H12D C125 H12E 109.5
H12D C125 H12F 109.5
H12E C125 H12F 109.5
C124 C126 H12G 109.5
C124 C126 H12H 109.5
C124 C126 H12I 109.5
H12G C126 H12H 109.5
H12G C126 H12I 109.5
H12H C126 H12I 109.5
C124 C127 H12J 109.5
C124 C127 H12K 109.5
C124 C127 H12L 109.5
H12J C127 H12K 109.5
H12J C127 H12L 109.5
H12K C127 H12L 109.5
C72 C128 H128 118.9
C123 C128 C72 122.2(6)
C123 C128 H128 118.9
C130 C129 C91 118.8(6)
C134 C129 C91 122.3(5)
C134 C129 C130 118.9(5)
C129 C130 H130 120.3
C131 C130 C129 119.4(7)
C131 C130 H130 120.3
C130 C131 H131 119.2
C132 C131 C130 121.5(6)
C132 C131 H131 119.2
C131 C132 H132 120.2
C131 C132 C133 119.6(6)
C133 C132 H132 120.2
C132 C133 H133 120.2
C132 C133 C134 119.6(7)
C134 C133 H133 120.2
C129 C134 C133 120.9(6)
C129 C134 H134 119.5
C133 C134 H134 119.5
C89 C135 H135 119.8
C136 C135 C89 120.5(6)
C136 C135 H135 119.8
C86 C136 H136 119.4
C135 C136 C86 121.3(6)
C135 C136 H136 119.4
C69 C1A H1AA 109.5
C69 C1A H1AB 109.5
C69 C1A H1AC 109.5
H1AA C1A H1AB 109.5
H1AA C1A H1AC 109.5
H1AB C1A H1AC 109.5
H1CA C1C H1CB 109.5
H1CA C1C H1CC 109.5
H1CB C1C H1CC 109.5
C65A C1C H1CA 109.5
C65A C1C H1CB 109.5
C65A C1C H1CC 109.5
C39 C1B H1BA 109.5
C39 C1B H1BB 109.5
C39 C1B H1BC 109.5
H1BA C1B H1BB 109.5
H1BA C1B H1BC 109.5
H1BB C1B H1BC 109.5
C39 C1D H1DA 109.5
C39 C1D H1DB 109.5
C39 C1D H1DC 109.5
H1DA C1D H1DB 109.5
H1DA C1D H1DC 109.5
H1DB C1D H1DC 109.5
H67D C67A H67E 109.5
H67D C67A H67F 109.5
H67E C67A H67F 109.5
C65A C67A H67D 109.5
C65A C67A H67E 109.5
C65A C67A H67F 109.5
C22 C65A C67 106.1(7)
C22 C65A C1F 108.1(7)
C66 C65A C22 112.8(7)
C66 C65A C67 106.4(9)
C66 C65A C1C 117.8(10)
C1C C65A C22 107.0(7)
C1C C65A C67 106.0(9)
C67A C65A C22 118.3(9)
C67A C65A C1F 101.3(13)
C67A C65A C66A 114.7(11)
C66A C65A C22 112.9(9)
C66A C65A C1F 98.5(14)
C65A C1F H1FA 109.5
C65A C1F H1FB 109.5
C65A C1F H1FC 109.5
H1FA C1F H1FB 109.5
H1FA C1F H1FC 109.5
H1FB C1F H1FC 109.5
C65A C66A H66D 109.5
C65A C66A H66E 109.5
C65A C66A H66F 109.5
H66D C66A H66E 109.5
H66D C66A H66F 109.5
H66E C66A H66F 109.5
C69 C1E H1EA 109.5
C69 C1E H1EB 109.5
C69 C1E H1EC 109.5
H1EA C1E H1EB 109.5
H1EA C1E H1EC 109.5
H1EB C1E H1EC 109.5
C69 C1G H1GA 109.5
C69 C1G H1GB 109.5
C69 C1G H1GC 109.5
H1GA C1G H1GB 109.5
H1GA C1G H1GC 109.5
H1GB C1G H1GC 109.5
C69 C17A H17A 109.5
C69 C17A H17B 109.5
C69 C17A H17C 109.5
H17A C17A H17B 109.5
H17A C17A H17C 109.5
H17B C17A H17C 109.5
C69 C1H H1HA 109.5
C69 C1H H1HB 109.5
C69 C1H H1HC 109.5
H1HA C1H H1HB 109.5
H1HA C1H H1HC 109.5
H1HB C1H H1HC 109.5

loop_
_geom_bond_atom_site_label_1
_geom_bond_atom_site_label_2
_geom_bond_distance
C1 H1A 0.9800
C1 H1B 0.9800
C1 H1C 0.9800
C1 C2 1.529(11)
C2 C3 1.531(11)
C2 C19 1.526(11)
C2 C20 1.527(13)
C3 C4 1.398(9)
C3 C21 1.393(10)
C4 H4 0.9500
C4 C5 1.379(9)
C5 C6 1.473(9)
C5 C23 1.412(8)
C6 C7 1.360(9)
C6 C24 1.521(9)
C7 C8 1.444(9)
C7 C32 1.481(9)
C8 C9 1.424(9)
C8 C51 1.403(9)
C9 C10 1.383(9)
C9 C58 1.458(9)
C10 H10 0.9500
C10 C11 1.403(9)
C11 C12 1.455(10)
C11 C50 1.423(9)
C12 C13 1.354(10)
C12 C48 1.488(10)
C13 C14 1.517(11)
C13 C33 1.468(10)
C14 C15 1.468(11)
C14 C47 1.361(11)
C15 C16 1.392(13)
C15 C46 1.395(13)
C16 H16 0.9500
C16 C17 1.380(12)
C17 H17 0.9500
C17 C18 1.356(16)
C18 H18 0.9500
C18 C45 1.415(16)
C19 H19A 0.9800
C19 H19B 0.9800
C19 H19C 0.9800
C20 H20A 0.9800
C20 H20B 0.9800
C20 H20C 0.9800
C21 H21 0.9500
C21 C22 1.385(10)
C22 C23 1.396(9)
C22 C65A 1.541(9)
C23 H23 0.9500
C24 C25 1.479(9)
C24 C31 1.371(9)
C25 C26 1.385(8)
C25 C30 1.407(9)
C26 H26 0.9500
C26 C27 1.367(10)
C27 H27 0.9500
C27 C28 1.392(10)
C28 H28 0.9500
C28 C29 1.399(9)
C29 H29 0.9500
C29 C30 1.366(10)
C30 H30 0.9500
C31 C32 1.456(9)
C31 C59 1.470(9)
C32 C58 1.345(9)
C33 C34 1.390(11)
C33 C38 1.399(10)
C34 H34 0.9500
C34 C35 1.389(11)
C35 C36 1.399(11)
C35 C41 1.542(12)
C36 H36 0.9500
C36 C37 1.398(12)
C37 C38 1.373(11)
C37 C39 1.545(12)
C38 H38 0.9500
C39 C40 1.462(13)
C39 C1B 1.606(17)
C39 C1D 1.482(18)
C40 H40A 0.9800
C40 H40B 0.9800
C40 H40C 0.9800
C41 C42 1.544(12)
C41 C43 1.506(12)
C41 C44 1.534(11)
C42 H42A 0.9800
C42 H42B 0.9800
C42 H42C 0.9800
C43 H43A 0.9800
C43 H43B 0.9800
C43 H43C 0.9800
C44 H44A 0.9800
C44 H44B 0.9800
C44 H44C 0.9800
C45 H45 0.9500
C45 C46 1.404(12)
C46 H46 0.9500
C47 C48 1.473(10)
C47 C53 1.505(9)
C48 C49 1.337(10)
C49 H49 0.9500
C49 C50 1.492(10)
C50 C51 1.362(9)
C51 H51 0.9500
C53 C52 1.3900
C53 C57 1.3900
C52 H52 0.9500
C52 C54 1.3900
C54 H54 0.9500
C54 C55 1.3900
C55 H55 0.9500
C55 C56 1.3900
C56 H56 0.9500
C56 C57 1.3900
C57 H57 0.9500
C58 H58 0.9500
C59 C60 1.405(9)
C59 C64 1.395(10)
C60 H60 0.9500
C60 C61 1.393(9)
C61 H61 0.9500
C61 C62 1.378(10)
C62 H62 0.9500
C62 C63 1.384(10)
C63 H63 0.9500
C63 C64 1.382(9)
C64 H64 0.9500
C66 H66A 0.9800
C66 H66B 0.9800
C66 H66C 0.9800
C66 C65A 1.477(11)
C67 H67A 0.9800
C67 H67B 0.9800
C67 H67C 0.9800
C67 C65A 1.605(11)
C69 C70 1.558(9)
C69 C121 1.686(14)
C69 C1A 1.400(15)
C69 C1E 1.471(17)
C69 C1G 1.448(18)
C69 C17A 1.731(18)
C69 C1H 1.471(17)
C70 C71 1.388(9)
C70 C122 1.381(10)
C71 H71 0.9500
C71 C72 1.395(8)
C72 C73 1.478(9)
C72 C128 1.403(10)
C73 C74 1.363(9)
C73 C90 1.503(9)
C74 C75 1.457(9)
C74 C92 1.471(8)
C75 C76 1.402(9)
C75 C93 1.420(9)
C76 H76 0.9500
C76 C77 1.373(9)
C77 C78 1.474(9)
C77 C95 1.426(9)
C78 H78 0.9500
C78 C79 1.350(10)
C79 C80 1.436(10)
C79 C96 1.472(10)
C80 C81 1.376(11)
C80 C98 1.489(10)
C81 C82 1.475(11)
C81 C97 1.523(10)
C82 C83 1.379(12)
C82 C104 1.396(13)
C83 H83 0.9500
C83 C84 1.381(12)
C84 H84 0.9500
C84 C85 1.381(15)
C85 H85 0.9500
C85 C105 1.388(14)
C86 H86 0.9500
C86 C87 1.395(10)
C86 C136 1.378(10)
C87 H87 0.9500
C87 C88 1.360(10)
C88 H88 0.9500
C88 C89 1.385(9)
C89 C90 1.483(9)
C89 C135 1.413(9)
C90 C91 1.365(9)
C91 C92 1.447(9)
C91 C129 1.484(8)
C92 C120 1.354(9)
C93 C94 1.366(9)
C93 C120 1.471(9)
C94 H94 0.9500
C94 C95 1.395(9)
C95 C96 1.461(10)
C96 C97 1.342(10)
C97 C106 1.467(10)
C98 C99 1.384(12)
C98 C103 1.389(13)
C99 H99 0.9500
C99 C100 1.401(12)
C100 H100 0.9500
C100 C101 1.395(15)
C101 H101 0.9500
C101 C102 1.332(13)
C102 H102 0.9500
C102 C103 1.381(11)
C103 H103 0.9500
C104 H104 0.9500
C104 C105 1.411(12)
C105 H105 0.9500
C106 C107 1.379(10)
C106 C111 1.390(10)
C107 H107 0.9500
C107 C108 1.385(10)
C108 C109 1.405(10)
C108 C116 1.529(10)
C109 H109 0.9500
C109 C110 1.379(10)
C110 C111 1.398(10)
C110 C112 1.542(10)
C111 H111 0.9500
C112 C113 1.500(11)
C112 C114 1.552(13)
C112 C115 1.545(11)
C113 H11A 0.9800
C113 H11B 0.9800
C113 H11C 0.9800
C114 H11D 0.9800
C114 H11E 0.9800
C114 H11F 0.9800
C115 H11G 0.9800
C115 H11H 0.9800
C115 H11I 0.9800
C116 C117 1.521(11)
C116 C118 1.517(11)
C116 C119 1.543(11)
C117 H11J 0.9800
C117 H11K 0.9800
C117 H11L 0.9800
C118 H11M 0.9800
C118 H11N 0.9800
C118 H11O 0.9800
C119 H11P 0.9800
C119 H11Q 0.9800
C119 H11R 0.9800
C120 H120 0.9500
C121 H12A 0.9800
C121 H12B 0.9800
C121 H12C 0.9800
C122 H122 0.9500
C122 C123 1.404(9)
C123 C124 1.544(10)
C123 C128 1.371(9)
C124 C125 1.531(10)
C124 C126 1.518(11)
C124 C127 1.535(10)
C125 H12D 0.9800
C125 H12E 0.9800
C125 H12F 0.9800
C126 H12G 0.9800
C126 H12H 0.9800
C126 H12I 0.9800
C127 H12J 0.9800
C127 H12K 0.9800
C127 H12L 0.9800
C128 H128 0.9500
C129 C130 1.406(9)
C129 C134 1.368(10)
C130 H130 0.9500
C130 C131 1.382(9)
C131 H131 0.9500
C131 C132 1.359(10)
C132 H132 0.9500
C132 C133 1.387(10)
C133 H133 0.9500
C133 C134 1.395(9)
C134 H134 0.9500
C135 H135 0.9500
C135 C136 1.365(10)
C136 H136 0.9500
C1A H1AA 0.9800
C1A H1AB 0.9800
C1A H1AC 0.9800
C1C H1CA 0.9800
C1C H1CB 0.9800
C1C H1CC 0.9800
C1C C65A 1.496(11)
C1B H1BA 0.9800
C1B H1BB 0.9800
C1B H1BC 0.9800
C1D H1DA 0.9800
C1D H1DB 0.9800
C1D H1DC 0.9800
C67A H67D 0.9800
C67A H67E 0.9800
C67A H67F 0.9800
C67A C65A 1.502(13)
C65A C1F 1.600(14)
C65A C66A 1.520(13)
C1F H1FA 0.9800
C1F H1FB 0.9800
C1F H1FC 0.9800
C66A H66D 0.9800
C66A H66E 0.9800
C66A H66F 0.9800
C1E H1EA 0.9800
C1E H1EB 0.9800
C1E H1EC 0.9800
C1G H1GA 0.9800
C1G H1GB 0.9800
C1G H1GC 0.9800
C17A H17A 0.9800
C17A H17B 0.9800
C17A H17C 0.9800
C1H H1HA 0.9800
C1H H1HB 0.9800
C1H H1HC 0.9800

loop_
_geom_torsion_atom_site_label_1
_geom_torsion_atom_site_label_2
_geom_torsion_atom_site_label_3
_geom_torsion_atom_site_label_4
_geom_torsion
C1 C2 C3 C4 -128.7(8)
C1 C2 C3 C21 51.6(10)
C2 C3 C4 C5 177.3(7)
C2 C3 C21 C22 -176.1(7)
C3 C4 C5 C6 179.1(6)
C3 C4 C5 C23 -0.5(10)
C3 C21 C22 C23 -1.8(11)
C3 C21 C22 C65A 177.7(7)
C4 C3 C21 C22 4.1(11)
C4 C5 C6 C7 -144.1(7)
C4 C5 C6 C24 35.9(9)
C4 C5 C23 C22 3.0(9)
C5 C6 C7 C8 -5.1(13)
C5 C6 C7 C32 179.2(6)
C5 C6 C24 C25 6.5(9)
C5 C6 C24 C31 -177.1(6)
C6 C5 C23 C22 -176.7(6)
C6 C7 C8 C9 -169.8(8)
C6 C7 C8 C51 10.4(14)
C6 C7 C32 C31 -1.4(7)
C6 C7 C32 C58 173.1(5)
C6 C24 C25 C26 -130.5(6)
C6 C24 C25 C30 54.1(8)
C6 C24 C31 C32 -3.7(6)
C6 C24 C31 C59 -179.0(6)
C7 C6 C24 C25 -173.5(5)
C7 C6 C24 C31 2.9(7)
C7 C8 C9 C10 176.6(5)
C7 C8 C9 C58 -5.3(6)
C7 C8 C51 C50 -179.1(6)
C7 C32 C58 C9 1.1(7)
C8 C7 C32 C31 -178.8(5)
C8 C7 C32 C58 -4.4(7)
C8 C9 C10 C11 1.2(9)
C8 C9 C58 C32 2.7(7)
C9 C8 C51 C50 1.2(8)
C9 C10 C11 C12 176.1(6)
C9 C10 C11 C50 3.4(9)
C10 C9 C58 C32 -179.5(6)
C10 C11 C12 C13 1.1(15)
C10 C11 C12 C48 -170.6(7)
C10 C11 C50 C49 173.4(5)
C10 C11 C50 C51 -5.9(9)
C11 C12 C13 C14 -172.9(9)
C11 C12 C13 C33 3.6(14)
C11 C12 C48 C47 175.5(5)
C11 C12 C48 C49 -3.6(7)
C11 C50 C51 C8 3.5(9)
C12 C11 C50 C49 -1.1(6)
C12 C11 C50 C51 179.6(5)
C12 C13 C14 C15 -179.0(7)
C12 C13 C14 C47 1.7(8)
C12 C13 C33 C34 47.2(10)
C12 C13 C33 C38 -135.3(7)
C12 C48 C49 C50 2.9(7)
C13 C12 C48 C47 0.6(7)
C13 C12 C48 C49 -178.5(6)
C13 C14 C15 C16 -131.2(8)
C13 C14 C15 C46 47.0(9)
C13 C14 C47 C48 -1.3(7)
C13 C14 C47 C53 177.0(6)
C13 C33 C34 C35 178.6(6)
C13 C33 C38 C37 -178.4(6)
C14 C13 C33 C34 -136.8(7)
C14 C13 C33 C38 40.7(9)
C14 C15 C16 C17 179.2(7)
C14 C15 C46 C45 -179.1(7)
C14 C47 C48 C12 0.5(7)
C14 C47 C48 C49 179.0(9)
C14 C47 C53 C52 49.3(9)
C14 C47 C53 C57 -128.2(7)
C15 C14 C47 C48 179.5(7)
C15 C14 C47 C53 -2.3(12)
C15 C16 C17 C18 -1.1(12)
C16 C15 C46 C45 -0.9(11)
C16 C17 C18 C45 1.0(14)
C17 C18 C45 C46 -0.8(14)
C18 C45 C46 C15 0.8(12)
C19 C2 C3 C4 -7.7(10)
C19 C2 C3 C21 172.6(7)
C20 C2 C3 C4 111.1(8)
C20 C2 C3 C21 -68.6(8)
C21 C3 C4 C5 -2.9(10)
C21 C22 C23 C5 -1.8(10)
C21 C22 C65A C66 -160.2(9)
C21 C22 C65A C67 -44.2(10)
C21 C22 C65A C1C 68.7(10)
C21 C22 C65A C67A 15.6(14)
C21 C22 C65A C1F 129.8(11)
C21 C22 C65A C66A -122.3(13)
C23 C5 C6 C7 35.6(9)
C23 C5 C6 C24 -144.4(6)
C23 C22 C65A C66 19.3(11)
C23 C22 C65A C67 135.4(8)
C23 C22 C65A C1C -111.8(9)
C23 C22 C65A C67A -164.8(12)
C23 C22 C65A C1F -50.7(11)
C23 C22 C65A C66A 57.2(14)
C24 C6 C7 C8 174.9(8)
C24 C6 C7 C32 -0.8(6)
C24 C25 C26 C27 -177.8(6)
C24 C25 C30 C29 177.4(6)
C24 C31 C32 C7 3.2(7)
C24 C31 C32 C58 -168.0(8)
C24 C31 C59 C60 -147.2(7)
C24 C31 C59 C64 32.7(10)
C25 C24 C31 C32 172.5(5)
C25 C24 C31 C59 -2.8(10)
C25 C26 C27 C28 2.4(11)
C26 C25 C30 C29 1.7(10)
C26 C27 C28 C29 -2.2(11)
C27 C28 C29 C30 1.9(11)
C28 C29 C30 C25 -1.7(10)
C30 C25 C26 C27 -2.1(10)
C31 C24 C25 C26 53.9(9)
C31 C24 C25 C30 -121.6(7)
C31 C32 C58 C9 172.3(7)
C31 C59 C60 C61 179.5(6)
C31 C59 C64 C63 -179.8(6)
C32 C7 C8 C9 5.9(6)
C32 C7 C8 C51 -173.8(6)
C32 C31 C59 C60 38.2(9)
C32 C31 C59 C64 -141.9(7)
C33 C13 C14 C15 4.3(10)
C33 C13 C14 C47 -175.0(6)
C33 C34 C35 C36 -2.1(10)
C33 C34 C35 C41 -179.6(6)
C34 C33 C38 C37 -0.9(10)
C34 C35 C36 C37 2.9(10)
C34 C35 C41 C42 -175.1(7)
C34 C35 C41 C43 -54.2(9)
C34 C35 C41 C44 66.4(9)
C35 C36 C37 C38 -2.7(11)
C35 C36 C37 C39 -177.7(7)
C36 C35 C41 C42 7.6(10)
C36 C35 C41 C43 128.4(8)
C36 C35 C41 C44 -110.9(8)
C36 C37 C38 C33 1.6(11)
C36 C37 C39 C40 -43.7(13)
C36 C37 C39 C1B 70.2(10)
C36 C37 C39 C1D -174.5(10)
C38 C33 C34 C35 1.1(10)
C38 C37 C39 C40 141.4(9)
C38 C37 C39 C1B -104.6(11)
C38 C37 C39 C1D 10.7(14)
C39 C37 C38 C33 176.5(7)
C41 C35 C36 C37 -179.7(7)
C46 C15 C16 C17 1.1(11)
C47 C14 C15 C16 48.0(10)
C47 C14 C15 C46 -133.9(8)
C47 C48 C49 C50 -175.6(8)
C47 C53 C52 C54 -177.5(5)
C47 C53 C57 C56 177.5(5)
C48 C12 C13 C14 -1.3(7)
C48 C12 C13 C33 175.2(6)
C48 C47 C53 C52 -132.7(6)
C48 C47 C53 C57 49.8(7)
C48 C49 C50 C11 -1.1(7)
C48 C49 C50 C51 178.1(6)
C49 C50 C51 C8 -175.6(6)
C50 C11 C12 C13 174.5(9)
C50 C11 C12 C48 2.8(6)
C51 C8 C9 C10 -3.6(9)
C51 C8 C9 C58 174.4(5)
C53 C47 C48 C12 -177.9(6)
C53 C47 C48 C49 0.6(13)
C53 C52 C54 C55 0.0
C52 C53 C57 C56 0.0
C52 C54 C55 C56 0.0
C54 C55 C56 C57 0.0
C55 C56 C57 C53 0.0
C57 C53 C52 C54 0.0
C58 C9 C10 C11 -176.4(6)
C59 C31 C32 C7 178.9(5)
C59 C31 C32 C58 7.7(12)
C59 C60 C61 C62 0.5(10)
C60 C59 C64 C63 0.1(10)
C60 C61 C62 C63 -0.2(10)
C61 C62 C63 C64 -0.1(11)
C62 C63 C64 C59 0.1(11)
C64 C59 C60 C61 -0.4(9)
C69 C70 C71 C72 -179.0(6)
C69 C70 C122 C123 -179.2(6)
C70 C71 C72 C73 176.4(6)
C70 C71 C72 C128 -1.7(9)
C70 C122 C123 C124 178.1(7)
C70 C122 C123 C128 -1.8(10)
C71 C70 C122 C123 0.5(10)
C71 C72 C73 C74 -35.1(9)
C71 C72 C73 C90 144.9(6)
C71 C72 C128 C123 0.2(10)
C72 C73 C74 C75 8.3(14)
C72 C73 C74 C92 178.9(6)
C72 C73 C90 C89 -6.3(9)
C72 C73 C90 C91 179.0(6)
C73 C72 C128 C123 -177.9(6)
C73 C74 C75 C76 -14.8(14)
C73 C74 C75 C93 166.0(9)
C73 C74 C92 C91 2.7(7)
C73 C74 C92 C120 -170.8(5)
C73 C90 C91 C92 2.6(7)
C73 C90 C91 C129 179.7(6)
C74 C73 C90 C89 173.7(6)
C74 C73 C90 C91 -1.0(7)
C74 C75 C76 C77 179.6(6)
C74 C75 C93 C94 -177.3(6)
C74 C75 C93 C120 4.1(6)
C74 C92 C120 C93 -1.1(7)
C75 C74 C92 C91 177.1(5)
C75 C74 C92 C120 3.6(7)
C75 C76 C77 C78 173.9(6)
C75 C76 C77 C95 -2.3(9)
C75 C93 C94 C95 -1.8(9)
C75 C93 C120 C92 -1.9(7)
C76 C75 C93 C94 3.4(9)
C76 C75 C93 C120 -175.2(5)
C76 C77 C78 C79 -176.0(6)
C76 C77 C95 C94 3.9(9)
C76 C77 C95 C96 178.4(6)
C77 C78 C79 C80 174.0(9)
C77 C78 C79 C96 -2.5(8)
C77 C95 C96 C79 -2.9(7)
C77 C95 C96 C97 -171.8(9)
C78 C77 C95 C94 -173.1(6)
C78 C77 C95 C96 1.5(7)
C78 C79 C80 C81 -176.6(9)
C78 C79 C80 C98 2.3(15)
C78 C79 C96 C95 3.4(8)
C78 C79 C96 C97 176.3(6)
C79 C80 C81 C82 179.7(8)
C79 C80 C81 C97 1.4(9)
C79 C80 C98 C99 131.3(8)
C79 C80 C98 C103 -46.7(11)
C79 C96 C97 C81 2.3(8)
C79 C96 C97 C106 -173.0(7)
C80 C79 C96 C95 -174.4(6)
C80 C79 C96 C97 -1.5(8)
C80 C81 C82 C83 -49.1(12)
C80 C81 C82 C104 133.9(9)
C80 C81 C97 C96 -2.3(9)
C80 C81 C97 C106 173.2(7)
C80 C98 C99 C100 -178.3(7)
C80 C98 C103 C102 178.4(7)
C81 C80 C98 C99 -50.1(12)
C81 C80 C98 C103 131.9(9)
C81 C82 C83 C84 -177.2(7)
C81 C82 C104 C105 177.7(6)
C81 C97 C106 C107 136.4(8)
C81 C97 C106 C111 -46.2(10)
C82 C81 C97 C96 179.3(7)
C82 C81 C97 C106 -5.2(12)
C82 C83 C84 C85 0.6(12)
C82 C104 C105 C85 -1.5(11)
C83 C82 C104 C105 0.5(11)
C83 C84 C85 C105 -1.6(13)
C84 C85 C105 C104 2.0(12)
C86 C87 C88 C89 -1.4(11)
C87 C86 C136 C135 -0.2(11)
C87 C88 C89 C90 179.3(6)
C87 C88 C89 C135 0.0(10)
C88 C89 C90 C73 129.1(6)
C88 C89 C90 C91 -57.1(9)
C88 C89 C135 C136 1.3(9)
C89 C90 C91 C92 -171.9(6)
C89 C90 C91 C129 5.1(10)
C89 C135 C136 C86 -1.2(10)
C90 C73 C74 C75 -171.7(8)
C90 C73 C74 C92 -1.1(7)
C90 C89 C135 C136 -178.0(6)
C90 C91 C92 C74 -3.3(7)
C90 C91 C92 C120 166.5(8)
C90 C91 C129 C130 143.9(7)
C90 C91 C129 C134 -38.1(10)
C91 C92 C120 C93 -170.8(8)
C91 C129 C130 C131 179.2(6)
C91 C129 C134 C133 -179.6(7)
C92 C74 C75 C76 174.5(6)
C92 C74 C75 C93 -4.8(6)
C92 C91 C129 C130 -39.4(9)
C92 C91 C129 C134 138.5(7)
C93 C75 C76 C77 -1.3(9)
C93 C94 C95 C77 -1.8(9)
C93 C94 C95 C96 -174.5(7)
C94 C93 C120 C92 179.7(6)
C94 C95 C96 C79 170.4(7)
C94 C95 C96 C97 1.5(16)
C95 C77 C78 C79 0.6(7)
C95 C96 C97 C81 171.0(9)
C95 C96 C97 C106 -4.4(16)
C96 C79 C80 C81 0.0(8)
C96 C79 C80 C98 178.9(7)
C96 C97 C106 C107 -49.0(11)
C96 C97 C106 C111 128.3(8)
C97 C81 C82 C83 129.0(8)
C97 C81 C82 C104 -48.0(10)
C97 C106 C107 C108 177.2(6)
C97 C106 C111 C110 -177.2(7)
C98 C80 C81 C82 0.8(14)
C98 C80 C81 C97 -177.4(8)
C98 C99 C100 C101 -1.0(13)
C99 C98 C103 C102 0.3(12)
C99 C100 C101 C102 2.4(14)
C100 C101 C102 C103 -2.5(14)
C101 C102 C103 C98 1.1(14)
C103 C98 C99 C100 -0.3(12)
C104 C82 C83 C84 -0.1(11)
C106 C107 C108 C109 0.6(10)
C106 C107 C108 C116 -177.5(6)
C107 C106 C111 C110 0.1(10)
C107 C108 C109 C110 -1.0(10)
C107 C108 C116 C117 56.8(8)
C107 C108 C116 C118 178.7(7)
C107 C108 C116 C119 -62.0(9)
C108 C109 C110 C111 1.0(11)
C108 C109 C110 C112 -178.7(7)
C109 C108 C116 C117 -121.1(7)
C109 C108 C116 C118 0.8(10)
C109 C108 C116 C119 120.1(7)
C109 C110 C111 C106 -0.6(11)
C109 C110 C112 C113 -123.8(8)
C109 C110 C112 C114 115.4(9)
C109 C110 C112 C115 -2.7(11)
C111 C106 C107 C108 -0.2(11)
C111 C110 C112 C113 56.4(10)
C111 C110 C112 C114 -64.3(9)
C111 C110 C112 C115 177.6(7)
C112 C110 C111 C106 179.2(7)
C116 C108 C109 C110 177.0(7)
C120 C93 C94 C95 176.5(6)
C121 C69 C70 C71 -133.3(8)
C121 C69 C70 C122 46.3(10)
C122 C70 C71 C72 1.4(10)
C122 C123 C124 C125 -175.0(6)
C122 C123 C124 C126 64.9(8)
C122 C123 C124 C127 -55.0(9)
C122 C123 C128 C72 1.5(10)
C124 C123 C128 C72 -178.5(6)
C128 C72 C73 C74 143.0(7)
C128 C72 C73 C90 -37.0(9)
C128 C123 C124 C125 5.0(10)
C128 C123 C124 C126 -115.2(7)
C128 C123 C124 C127 125.0(7)
C129 C91 C92 C74 179.4(5)
C129 C91 C92 C120 -10.8(12)
C129 C130 C131 C132 -0.5(10)
C130 C129 C134 C133 -1.6(11)
C130 C131 C132 C133 0.3(11)
C131 C132 C133 C134 -0.7(11)
C132 C133 C134 C129 1.4(12)
C134 C129 C130 C131 1.1(10)
C135 C89 C90 C73 -51.7(9)
C135 C89 C90 C91 122.1(7)
C136 C86 C87 C88 1.5(11)
C1A C69 C70 C71 110.0(10)
C1A C69 C70 C122 -70.4(11)
C65A C22 C23 C5 178.6(6)
C1E C69 C70 C71 -22.1(12)
C1E C69 C70 C122 157.5(10)
C1G C69 C70 C71 -60.2(13)
C1G C69 C70 C122 119.4(12)
C17A C69 C70 C71 50.9(10)
C17A C69 C70 C122 -129.5(8)
C1H C69 C70 C71 163.1(10)
C1H C69 C70 C122 -17.3(13)
